data_7711482
loop_
_publ_author_name
'Korona, Krzesimir'
'Kornowicz, Arkadiusz'
'Justyniak, Iwona'
'Terlecki, Micha\/l'
'Blachowski, Artur'
'Lewinski, Janusz'

_publ_section_title
;
 Non-redox reactivity of V(II) and Fe(II) formamidinates towards CO2
 resulting in the formation of novel M(II) carbamates
;
_journal_name_full 'Dalton Transactions'
_journal_paper_doi 10.1039/D2DT02274E
_journal_year 2022
_chemical_formula_moiety 'C129 H176 Fe2 N10 O8, 2(C6 H14)'
_chemical_formula_sum 'C141 H204 Fe2 N10 O8'
_chemical_formula_weight 2278.94
_space_group_crystal_system monoclinic
_space_group_IT_number 14
_space_group_name_Hall '-P 2yn'
_space_group_name_H-M_alt 'P 1 21/n 1'
_symmetry_Int_Tables_number 14
_audit_creation_date 2022-09-23
_audit_creation_method
;
Olex2 1.2
(compiled 2018.05.29 svn.r3508 for OlexSys, GUI svn.r5506)
;
_audit_update_record
;
2022-09-29 deposited with the CCDC.	2022-10-11 downloaded from the CCDC.
;
_cell_angle_alpha 90.000(5)
_cell_angle_beta 92.430(5)
_cell_angle_gamma 90.000(5)
_cell_formula_units_Z 4
_cell_length_a 21.550(5)
_cell_length_b 29.745(5)
_cell_length_c 22.858(5)
_cell_measurement_reflns_used 50407
_cell_measurement_temperature 100(2)
_cell_measurement_theta_max 28.0340
_cell_measurement_theta_min 2.5250
_cell_volume 14639(5)
_computing_cell_refinement 'CrysAlisPro 1.171.40.45a (Rigaku OD, 2019)'
_computing_data_collection 'CrysAlisPro 1.171.40.45a (Rigaku OD, 2019)'
_computing_data_reduction 'CrysAlisPro 1.171.40.45a (Rigaku OD, 2019)'
_computing_molecular_graphics
;
CrystalMaker (Palmer, D. C. (2014) CrystalMaker Software Ltd, Begbroke, 
Oxfordshire, England.)
ORTEP III (Farrugia, L. J. (2012). J. Appl. Cryst. 45, 849-854.)
;
_computing_publication_material
;
Bourhis, L.J., Dolomanov, O.V., Gildea, R.J., Howard, J.A.K., Puschmann, H., 
(2015). Acta Cryst. A71, 59-75.
Dolomanov, O.V., Bourhis, L.J., Gildea, R.J, Howard, J.A.K. & Puschmann, H., 
J. Appl. Cryst. 42, 339-341.
;
_computing_structure_refinement
;
olex2.refine (Bourhis et al., 2015)
SHELXL (Sheldrick, G.M. (2015). Acta Cryst. C71, 3-8.)
;
_computing_structure_solution 'SHELXT (Sheldrick, G. M. (2015). Acta Cryst. A71, 3-8)'
_diffrn_ambient_temperature 100.15
_diffrn_detector_area_resol_mean 16.2974
_diffrn_measured_fraction_theta_full 0.9980
_diffrn_measured_fraction_theta_max 0.9980
_diffrn_measurement_device 'four-circle diffractometer'
_diffrn_measurement_device_type 'SuperNova, Dual, Cu at home/near, Eos'
_diffrn_measurement_method '\w scans'
_diffrn_radiation_type 'Mo K\a'
_diffrn_radiation_wavelength 0.71073
_diffrn_reflns_av_R_equivalents 0.0577
_diffrn_reflns_av_unetI/netI 0.0485
_diffrn_reflns_limit_h_max 28
_diffrn_reflns_limit_h_min -28
_diffrn_reflns_limit_k_max 39
_diffrn_reflns_limit_k_min -40
_diffrn_reflns_limit_l_max 31
_diffrn_reflns_limit_l_min -31
_diffrn_reflns_number 256608
_diffrn_reflns_theta_full 26.4998
_diffrn_reflns_theta_max 26.50
_diffrn_reflns_theta_min 2.41
_diffrn_source 'micro-focus sealed X-ray tube'
_exptl_absorpt_coefficient_mu 0.251
_exptl_absorpt_correction_T_max 0.980
_exptl_absorpt_correction_T_min 0.967
_exptl_absorpt_correction_type multi-scan
_exptl_absorpt_process_details
;
CrysAlisPro 1.171.40.45a (Rigaku Oxford Diffraction, 2019)
Empirical absorption correction using spherical harmonics,
 implemented in SCALE3 ABSPACK scaling algorithm.
;
_exptl_crystal_colour 'pale beige'
_exptl_crystal_density_diffrn 1.0340
_exptl_crystal_description plate
_exptl_crystal_F_000 4948.6578
_exptl_crystal_size_max 0.16
_exptl_crystal_size_mid 0.11
_exptl_crystal_size_min 0.08
_refine_diff_density_max 0.5997
_refine_diff_density_min -0.6588
_refine_diff_density_rms 0.0757
_refine_ls_d_res_high 0.7964
_refine_ls_d_res_low 8.4507
_refine_ls_goodness_of_fit_ref 1.0676
_refine_ls_hydrogen_treatment constr
_refine_ls_matrix_type full
_refine_ls_number_constraints 312
_refine_ls_number_parameters 1494
_refine_ls_number_reflns 30281
_refine_ls_number_restraints 0
_refine_ls_restrained_S_all 1.0676
_refine_ls_R_factor_all 0.0736
_refine_ls_R_factor_gt 0.0516
_refine_ls_shift/su_max 0.0079
_refine_ls_shift/su_mean 0.0000
_refine_ls_structure_factor_coef Fsqd
_refine_ls_weighting_details 'w=1/[\s^2^(Fo^2^)+(0.0464P)^2^+15.5807P] where P=(Fo^2^+2Fc^2^)/3'
_refine_ls_weighting_scheme calc
_refine_ls_wR_factor_gt 0.1198
_refine_ls_wR_factor_ref 0.1356
_reflns_Friedel_coverage 0.0
_reflns_limit_h_max 19
_reflns_limit_h_min -27
_reflns_limit_k_max 37
_reflns_limit_k_min 0
_reflns_limit_l_max 28
_reflns_limit_l_min -18
_reflns_number_gt 22994
_reflns_number_total 30281
_reflns_threshold_expression I>=2u(I)
_cod_data_source_file d2dt02274e2.cif
_cod_data_source_block comp6(2)
_cod_original_sg_symbol_Hall '-P 2ybc (x-z,y,z)'
_cod_database_code 7711482
_olex2_refinement_description
;
1. Fixed Uiso
 At 1.2 times of:
  All C(H) groups, All C(H,H) groups, All N(H) groups
 At 1.5 times of:
  All C(H,H,H) groups
2.a Ternary CH refined with riding coordinates:
 C7(H7), C10(H10), C20(H20), C23(H23), C33(H33), C36(H36), C46(H46), C49(H49),
 C59(H59), C62(H62), C72(H72), C75(H75), C85(H85), C88(H88), C98(H98),
 C101(H101), C111(H111), C114(H114), C124(H124), C127(H127)
2.b Secondary CH2 refined with riding coordinates:
 C145(H14d,H14e), C146(H14f,H14g), C147(H14h,H14i), C148(H14j,H14k), C151(H15d,
 H15e), C152(H15f,H15g), C153(H15h,H15i), C154(H15j,H15k)
2.c Aromatic/amide H refined with riding coordinates:
 C3(H3), C4(H4), C5(H5), C13(H13), C16(H16), C17(H17), C18(H18), C29(H29),
 C30(H30), C31(H31), C39(H39), C42(H42), C43(H43), C44(H44), C55(H55), C56(H56),
  C57(H57), C65(H65), C68(H68), C69(H69), C70(H70), C81(H81), C82(H82),
 C83(H83), C91(H91), C94(H94), C95(H95), C96(H96), C107(H107), C108(H108),
 C109(H109), C117(H117), C120(H120), C121(H121), C122(H122), N2(H2)
2.d Idealised Me refined as rotating group:
 C8(H8a,H8b,H8c), C9(H9a,H9b,H9c), C11(H11a,H11b,H11c), C12(H12a,H12b,H12c),
 C21(H21a,H21b,H21c), C22(H22a,H22b,H22c), C24(H24a,H24b,H24c), C25(H25a,H25b,
 H25c), C34(H34a,H34b,H34c), C35(H35a,H35b,H35c), C37(H37a,H37b,H37c), C38(H38a,
 H38b,H38c), C47(H47a,H47b,H47c), C48(H48a,H48b,H48c), C50(H50a,H50b,H50c),
 C51(H51a,H51b,H51c), C60(H60a,H60b,H60c), C61(H61a,H61b,H61c), C63(H63a,H63b,
 H63c), C64(H64a,H64b,H64c), C73(H73a,H73b,H73c), C74(H74a,H74b,H74c), C76(H76a,
 H76b,H76c), C77(H77a,H77b,H77c), C86(H86a,H86b,H86c), C87(H87a,H87b,H87c),
 C89(H89a,H89b,H89c), C90(H90a,H90b,H90c), C99(H99a,H99b,H99c), C100(H10a,H10b,
 H10c), C102(H10d,H10e,H10f), C103(H10g,H10h,H10i), C112(H11d,H11e,H11f),
 C113(H11g,H11h,H11i), C115(H11j,H11k,H11l), C116(H11m,H11n,H11o), C125(H12d,
 H12e,H12f), C126(H12g,H12h,H12i), C128(H12j,H12k,H12l), C129(H12m,H12n,H12o),
 C144(H14a,H14b,H14c), C149(H14l,H14m,H14n), C150(H15a,H15b,H15c), C155(H15l,
 H15m,H15n)
FREE comand was used to removed the connectivity bond Fe1-C104 from the list.
;
_smtbx_masks_special_details
;
A solvent mask was calculated and 382 electrons were found in a volume of 2349 A 
per unit cell. This is consistent with the presence of 4 C6H14 per Unit Cell 
account for 382 electrons.
;
_smtbx_masks_void_probe_radius 1.2
_smtbx_masks_void_truncation_radius 1.2
_olex2_submission_special_instructions 'No special instructions were received'

loop_
_space_group_symop_id
_space_group_symop_operation_xyz
1 x,y,z
2 -x+1/2,y+1/2,-z+1/2
3 -x,-y,-z
4 x-1/2,-y-1/2,z-1/2

loop_
_atom_site_label
_atom_site_type_symbol
_atom_site_fract_x
_atom_site_fract_y
_atom_site_fract_z
_atom_site_U_iso_or_equiv
_atom_site_adp_type
_atom_site_occupancy
_atom_site_refinement_flags_posn
C1 C 0.57635(10) 0.11405(7) 0.18595(9) 0.0210(4) Uani 1.000000 .
C2 C 0.53781(11) 0.08270(7) 0.15586(10) 0.0262(5) Uani 1.000000 .
C3 C 0.47466(12) 0.08288(9) 0.16680(12) 0.0360(6) Uani 1.000000 .
H3 H 0.44769(12) 0.06219(9) 0.14683(12) 0.0432(7) Uiso 1.000000 R
C4 C 0.45075(12) 0.11280(9) 0.20637(13) 0.0402(6) Uani 1.000000 .
H4 H 0.40772(12) 0.11212(9) 0.21382(13) 0.0483(8) Uiso 1.000000 R
C5 C 0.48888(11) 0.14352(9) 0.23501(12) 0.0332(6) Uani 1.000000 .
H5 H 0.47177(11) 0.16396(9) 0.26190(12) 0.0399(7) Uiso 1.000000 R
C6 C 0.55223(11) 0.14512(8) 0.22517(10) 0.0254(5) Uani 1.000000 .
C7 C 0.56259(11) 0.05179(8) 0.10903(10) 0.0289(5) Uani 1.000000 .
H7 H 0.60766(11) 0.04634(8) 0.11868(10) 0.0346(6) Uiso 1.000000 R
C8 C 0.55701(15) 0.07451(10) 0.04942(12) 0.0452(7) Uani 1.000000 .
H8a H 0.5734(9) 0.0545(3) 0.01972(19) 0.0677(11) Uiso 1.000000 GR
H8b H 0.51324(18) 0.0811(6) 0.0395(4) 0.0677(11) Uiso 1.000000 GR
H8c H 0.5808(8) 0.1026(4) 0.0506(3) 0.0677(11) Uiso 1.000000 GR
C9 C 0.53019(15) 0.00641(9) 0.10490(13) 0.0448(7) Uani 1.000000 .
H9a H 0.4871(3) 0.01062(11) 0.0905(8) 0.0672(11) Uiso 1.000000 GR
H9b H 0.5518(6) -0.0130(2) 0.0778(7) 0.0672(11) Uiso 1.000000 GR
H9c H 0.5308(8) -0.0076(3) 0.1437(2) 0.0672(11) Uiso 1.000000 GR
C10 C 0.59177(11) 0.18158(8) 0.25432(10) 0.0257(5) Uani 1.000000 .
H10 H 0.63627(11) 0.17510(8) 0.24686(10) 0.0308(6) Uiso 1.000000 R
C11 C 0.58450(12) 0.18277(9) 0.32065(11) 0.0349(6) Uani 1.000000 .
H11a H 0.5411(2) 0.1891(6) 0.32890(11) 0.0524(9) Uiso 1.000000 GR
H11b H 0.5966(8) 0.1536(2) 0.33755(15) 0.0524(9) Uiso 1.000000 GR
H11c H 0.6112(6) 0.2064(4) 0.33796(14) 0.0524(9) Uiso 1.000000 GR
C12 C 0.57476(12) 0.22696(8) 0.22620(11) 0.0303(5) Uani 1.000000 .
H12a H 0.5794(8) 0.22513(18) 0.18380(14) 0.0455(8) Uiso 1.000000 GR
H12b H 0.5316(3) 0.2344(3) 0.2342(6) 0.0455(8) Uiso 1.000000 GR
H12c H 0.6024(5) 0.25034(12) 0.2426(5) 0.0455(8) Uiso 1.000000 GR
C13 C 0.67819(10) 0.08700(7) 0.20343(9) 0.0209(4) Uani 1.000000 .
H13 H 0.72098(10) 0.08756(7) 0.19503(9) 0.0251(5) Uiso 1.000000 R
C14 C 0.70412(10) 0.02725(8) 0.27407(10) 0.0242(5) Uani 1.000000 .
C15 C 0.74763(11) 0.04454(8) 0.31543(10) 0.0269(5) Uani 1.000000 .
C16 C 0.79020(11) 0.01453(9) 0.34098(10) 0.0319(5) Uani 1.000000 .
H16 H 0.82134(11) 0.02542(9) 0.36804(10) 0.0383(7) Uiso 1.000000 R
C17 C 0.78816(12) -0.03085(9) 0.32781(11) 0.0342(6) Uani 1.000000 .
H17 H 0.81814(12) -0.05063(9) 0.34537(11) 0.0410(7) Uiso 1.000000 R
C18 C 0.74274(11) -0.04758(8) 0.28927(10) 0.0293(5) Uani 1.000000 .
H18 H 0.74055(11) -0.07900(8) 0.28201(10) 0.0352(6) Uiso 1.000000 R
C19 C 0.70017(11) -0.01893(8) 0.26094(10) 0.0257(5) Uani 1.000000 .
C20 C 0.65037(11) -0.03735(8) 0.21839(10) 0.0295(5) Uani 1.000000 .
H20 H 0.64570(11) -0.01596(8) 0.18474(10) 0.0354(6) Uiso 1.000000 R
C21 C 0.66638(14) -0.08358(9) 0.19395(12) 0.0391(6) Uani 1.000000 .
H21a H 0.7075(4) -0.08249(18) 0.1773(7) 0.0587(9) Uiso 1.000000 GR
H21b H 0.6665(9) -0.10588(14) 0.2255(2) 0.0587(9) Uiso 1.000000 GR
H21c H 0.6353(5) -0.0920(3) 0.1633(6) 0.0587(9) Uiso 1.000000 GR
C22 C 0.58782(12) -0.04006(9) 0.24773(12) 0.0355(6) Uani 1.000000 .
H22a H 0.5925(2) -0.0580(5) 0.2836(4) 0.0533(9) Uiso 1.000000 GR
H22b H 0.5739(4) -0.00969(10) 0.2575(7) 0.0533(9) Uiso 1.000000 GR
H22c H 0.5570(2) -0.0542(5) 0.2209(3) 0.0533(9) Uiso 1.000000 GR
C23 C 0.74508(12) 0.09289(8) 0.33721(11) 0.0334(6) Uani 1.000000 .
H23 H 0.73353(12) 0.11288(8) 0.30329(11) 0.0401(7) Uiso 1.000000 R
C24 C 0.80674(14) 0.10940(10) 0.36545(13) 0.0443(7) Uani 1.000000 .
H24a H 0.8162(5) 0.0924(5) 0.4015(5) 0.0664(10) Uiso 1.000000 GR
H24b H 0.8400(2) 0.1049(6) 0.3382(4) 0.0664(10) Uiso 1.000000 GR
H24c H 0.8034(3) 0.14145(19) 0.3748(8) 0.0664(10) Uiso 1.000000 GR
C25 C 0.69413(14) 0.09601(10) 0.38191(13) 0.0455(7) Uani 1.000000 .
H25a H 0.6543(2) 0.0869(7) 0.3633(3) 0.0682(10) Uiso 1.000000 GR
H25b H 0.7044(5) 0.0761(5) 0.4151(4) 0.0682(10) Uiso 1.000000 GR
H25c H 0.6911(7) 0.12704(17) 0.3959(7) 0.0682(10) Uiso 1.000000 GR
C26 C 0.78301(10) 0.12259(7) 0.05255(9) 0.0204(4) Uani 1.000000 .
C27 C 0.83646(10) 0.05909(8) 0.10170(9) 0.0240(5) Uani 1.000000 .
C28 C 0.86484(11) 0.07166(8) 0.15547(10) 0.0271(5) Uani 1.000000 .
C29 C 0.86767(12) 0.03898(9) 0.19955(10) 0.0325(6) Uani 1.000000 .
H29 H 0.88667(12) 0.04611(9) 0.23665(10) 0.0390(7) Uiso 1.000000 R
C30 C 0.84337(12) -0.00335(9) 0.19005(11) 0.0345(6) Uani 1.000000 .
H30 H 0.84607(12) -0.02504(9) 0.22055(11) 0.0414(7) Uiso 1.000000 R
C31 C 0.81516(11) -0.01460(8) 0.13678(11) 0.0311(5) Uani 1.000000 .
H31 H 0.79813(11) -0.04382(8) 0.13114(11) 0.0373(6) Uiso 1.000000 R
C32 C 0.81141(11) 0.01659(8) 0.09099(10) 0.0281(5) Uani 1.000000 .
C33 C 0.89047(11) 0.11841(8) 0.16758(10) 0.0290(5) Uani 1.000000 .
H33 H 0.89221(11) 0.13453(8) 0.12929(10) 0.0348(6) Uiso 1.000000 R
C34 C 0.84764(12) 0.14522(9) 0.20670(11) 0.0341(6) Uani 1.000000 .
H34a H 0.8062(2) 0.1474(5) 0.1876(4) 0.0512(8) Uiso 1.000000 GR
H34b H 0.8448(7) 0.1299(3) 0.2445(3) 0.0512(8) Uiso 1.000000 GR
H34c H 0.8646(4) 0.1755(2) 0.2130(6) 0.0512(8) Uiso 1.000000 GR
C35 C 0.95651(12) 0.11718(10) 0.19548(11) 0.0381(6) Uani 1.000000 .
H35a H 0.95550(17) 0.1039(6) 0.2347(3) 0.0572(9) Uiso 1.000000 GR
H35b H 0.9832(2) 0.0990(5) 0.1711(4) 0.0572(9) Uiso 1.000000 GR
H35c H 0.9730(3) 0.14784(11) 0.1985(7) 0.0572(9) Uiso 1.000000 GR
C36 C 0.77892(12) 0.00396(8) 0.03318(11) 0.0323(5) Uani 1.000000 .
H36 H 0.78801(12) 0.02810(8) 0.00432(11) 0.0388(7) Uiso 1.000000 R
C37 C 0.70868(13) 0.00258(10) 0.03910(13) 0.0455(7) Uani 1.000000 .
H37a H 0.69834(15) -0.0203(5) 0.0680(7) 0.0682(10) Uiso 1.000000 GR
H37b H 0.69414(18) 0.0320(2) 0.0519(9) 0.0682(10) Uiso 1.000000 GR
H37c H 0.68845(14) -0.0049(7) 0.0012(2) 0.0682(10) Uiso 1.000000 GR
C38 C 0.80275(15) -0.04047(9) 0.00876(12) 0.0433(7) Uani 1.000000 .
H38a H 0.84816(16) -0.0395(3) 0.0079(8) 0.0649(10) Uiso 1.000000 GR
H38b H 0.7903(8) -0.06533(11) 0.0338(5) 0.0649(10) Uiso 1.000000 GR
H38c H 0.7851(7) -0.0450(3) -0.0310(3) 0.0649(10) Uiso 1.000000 GR
C39 C 0.87952(11) 0.09627(8) 0.01604(9) 0.0241(5) Uani 1.000000 .
H39 H 0.87590(11) 0.11787(8) -0.01453(9) 0.0289(6) Uiso 1.000000 R
C40 C 0.97554(11) 0.08064(8) -0.01934(10) 0.0279(5) Uani 1.000000 .
C41 C 1.01797(11) 0.11496(9) -0.00587(11) 0.0326(6) Uani 1.000000 .
C42 C 1.06689(12) 0.12144(10) -0.04387(12) 0.0392(6) Uani 1.000000 .
H42 H 1.09641(12) 0.14461(10) -0.03600(12) 0.0471(8) Uiso 1.000000 R
C43 C 1.07235(13) 0.09447(10) -0.09239(12) 0.0438(7) Uani 1.000000 .
H43 H 1.10545(13) 0.09939(10) -0.11780(12) 0.0526(8) Uiso 1.000000 R
C44 C 1.03051(13) 0.06060(10) -0.10441(11) 0.0401(7) Uani 1.000000 .
H44 H 1.03545(13) 0.04203(10) -0.13770(11) 0.0481(8) Uiso 1.000000 R
C45 C 0.98061(12) 0.05300(8) -0.06831(10) 0.0325(6) Uani 1.000000 .
C46 C 1.01170(12) 0.14438(9) 0.04755(11) 0.0351(6) Uani 1.000000 .
H46 H 0.98740(12) 0.12688(9) 0.07610(11) 0.0421(7) Uiso 1.000000 R
C47 C 0.97445(13) 0.18681(9) 0.03245(13) 0.0399(6) Uani 1.000000 .
H47a H 0.9972(4) 0.2052(3) 0.0049(7) 0.0598(9) Uiso 1.000000 GR
H47b H 0.9340(4) 0.17840(9) 0.0145(8) 0.0598(9) Uiso 1.000000 GR
H47c H 0.9683(8) 0.2041(3) 0.06824(17) 0.0598(9) Uiso 1.000000 GR
C48 C 1.07376(13) 0.15676(10) 0.07867(13) 0.0466(7) Uani 1.000000 .
H48a H 1.0976(4) 0.12932(12) 0.0873(8) 0.0699(11) Uiso 1.000000 GR
H48b H 1.0974(4) 0.1763(6) 0.0533(4) 0.0699(11) Uiso 1.000000 GR
H48c H 1.06596(13) 0.1725(6) 0.1153(5) 0.0699(11) Uiso 1.000000 GR
C49 C 0.93259(13) 0.01679(9) -0.08141(11) 0.0380(6) Uani 1.000000 .
H49 H 0.91859(13) 0.00519(9) -0.04309(11) 0.0457(7) Uiso 1.000000 R
C50 C 0.87575(14) 0.03639(10) -0.11461(12) 0.0435(7) Uani 1.000000 .
H50a H 0.8579(6) 0.0605(5) -0.0913(4) 0.0652(10) Uiso 1.000000 GR
H50b H 0.8882(2) 0.0486(6) -0.1522(4) 0.0652(10) Uiso 1.000000 GR
H50c H 0.8447(4) 0.01269(18) -0.1216(8) 0.0652(10) Uiso 1.000000 GR
C51 C 0.95752(16) -0.02344(10) -0.11556(12) 0.0483(8) Uani 1.000000 .
H51a H 0.9664(9) -0.0139(2) -0.1554(3) 0.0724(11) Uiso 1.000000 GR
H51b H 0.9957(5) -0.0346(5) -0.0958(5) 0.0724(11) Uiso 1.000000 GR
H51c H 0.9263(4) -0.0474(3) -0.1173(8) 0.0724(11) Uiso 1.000000 GR
C52 C 0.64535(10) 0.20512(7) 0.00572(9) 0.0209(4) Uani 1.000000 .
C53 C 0.55674(11) 0.17636(8) -0.05464(10) 0.0259(5) Uani 1.000000 .
C54 C 0.49919(11) 0.18563(8) -0.03170(10) 0.0301(5) Uani 1.000000 .
C55 C 0.45190(12) 0.15421(9) -0.04120(12) 0.0368(6) Uani 1.000000 .
H55 H 0.41222(12) 0.15971(9) -0.02608(12) 0.0441(7) Uiso 1.000000 R
C56 C 0.46166(13) 0.11547(9) -0.07203(12) 0.0389(6) Uani 1.000000 .
H56 H 0.42898(13) 0.09426(9) -0.07762(12) 0.0467(8) Uiso 1.000000 R
C57 C 0.51886(13) 0.10717(9) -0.09499(11) 0.0358(6) Uani 1.000000 .
H57 H 0.52486(13) 0.08032(9) -0.11654(11) 0.0430(7) Uiso 1.000000 R
C58 C 0.56791(11) 0.13740(8) -0.08717(10) 0.0285(5) Uani 1.000000 .
C59 C 0.48712(11) 0.22721(9) 0.00420(12) 0.0370(6) Uani 1.000000 .
H59 H 0.52468(11) 0.24686(9) 0.00280(12) 0.0444(7) Uiso 1.000000 R
C60 C 0.43191(13) 0.25391(10) -0.02134(15) 0.0499(8) Uani 1.000000 .
H60a H 0.4386(5) 0.2608(6) -0.0625(3) 0.0748(11) Uiso 1.000000 GR
H60b H 0.3939(2) 0.2361(3) -0.0185(9) 0.0748(11) Uiso 1.000000 GR
H60c H 0.4278(6) 0.2820(4) 0.0006(6) 0.0748(11) Uiso 1.000000 GR
C61 C 0.47828(14) 0.21500(11) 0.06850(13) 0.0492(8) Uani 1.000000 .
H61a H 0.4416(6) 0.1957(6) 0.07125(16) 0.0739(11) Uiso 1.000000 GR
H61b H 0.5151(4) 0.1990(6) 0.0841(3) 0.0739(11) Uiso 1.000000 GR
H61c H 0.4725(10) 0.24252(12) 0.0912(2) 0.0739(11) Uiso 1.000000 GR
C62 C 0.63106(12) 0.12695(9) -0.11102(11) 0.0343(6) Uani 1.000000 .
H62 H 0.65401(12) 0.15598(9) -0.11448(11) 0.0412(7) Uiso 1.000000 R
C63 C 0.62676(16) 0.10511(10) -0.17185(12) 0.0482(7) Uani 1.000000 .
H63a H 0.6103(9) 0.0745(3) -0.16865(18) 0.0722(11) Uiso 1.000000 GR
H63b H 0.5991(8) 0.1229(4) -0.1979(3) 0.0722(11) Uiso 1.000000 GR
H63c H 0.6682(2) 0.1039(6) -0.1879(4) 0.0722(11) Uiso 1.000000 GR
C64 C 0.66913(13) 0.09660(10) -0.06901(12) 0.0409(6) Uani 1.000000 .
H64a H 0.6726(8) 0.1107(3) -0.0303(2) 0.0613(10) Uiso 1.000000 GR
H64b H 0.6484(5) 0.0674(2) -0.0660(7) 0.0613(10) Uiso 1.000000 GR
H64c H 0.7107(3) 0.0923(5) -0.0839(4) 0.0613(10) Uiso 1.000000 GR
C65 C 0.61869(10) 0.24068(8) -0.08672(9) 0.0240(5) Uani 1.000000 .
H65 H 0.65237(10) 0.26092(8) -0.08015(9) 0.0289(6) Uiso 1.000000 R
C66 C 0.59910(11) 0.27918(9) -0.17310(10) 0.0313(5) Uani 1.000000 .
C67 C 0.63433(11) 0.26852(9) -0.22166(10) 0.0340(6) Uani 1.000000 .
C68 C 0.64549(12) 0.30271(10) -0.26131(11) 0.0409(7) Uani 1.000000 .
H68 H 0.66965(12) 0.29643(10) -0.29414(11) 0.0491(8) Uiso 1.000000 R
C69 C 0.62251(13) 0.34529(11) -0.25426(12) 0.0443(7) Uani 1.000000 .
H69 H 0.63122(13) 0.36811(11) -0.28181(12) 0.0532(9) Uiso 1.000000 R
C70 C 0.58675(13) 0.35501(10) -0.20718(12) 0.0420(7) Uani 1.000000 .
H70 H 0.57069(13) 0.38451(10) -0.20279(12) 0.0504(8) Uiso 1.000000 R
C71 C 0.57391(11) 0.32207(9) -0.16599(11) 0.0349(6) Uani 1.000000 .
C72 C 0.65938(12) 0.22131(10) -0.22903(11) 0.0367(6) Uani 1.000000 .
H72 H 0.63002(12) 0.20031(10) -0.21013(11) 0.0441(7) Uiso 1.000000 R
C73 C 0.72294(12) 0.21567(10) -0.19723(12) 0.0395(6) Uani 1.000000 .
H73a H 0.7529(2) 0.2360(5) -0.2144(6) 0.0592(9) Uiso 1.000000 GR
H73b H 0.7195(2) 0.2228(6) -0.1556(2) 0.0592(9) Uiso 1.000000 GR
H73c H 0.7370(4) 0.18455(19) -0.2013(7) 0.0592(9) Uiso 1.000000 GR
C74 C 0.66281(16) 0.20695(12) -0.29302(12) 0.0546(8) Uani 1.000000 .
H74a H 0.6226(4) 0.2123(7) -0.3135(3) 0.0818(12) Uiso 1.000000 GR
H74b H 0.6950(7) 0.2245(6) -0.3117(3) 0.0818(12) Uiso 1.000000 GR
H74c H 0.6730(10) 0.1749(2) -0.29487(13) 0.0818(12) Uiso 1.000000 GR
C75 C 0.53398(13) 0.33334(10) -0.11478(12) 0.0415(7) Uani 1.000000 .
H75 H 0.52801(13) 0.30489(10) -0.09241(12) 0.0498(8) Uiso 1.000000 R
C76 C 0.5670(2) 0.36627(17) -0.07358(16) 0.0874(14) Uani 1.000000 .
H76a H 0.6085(6) 0.3547(5) -0.0625(11) 0.131(2) Uiso 1.000000 GR
H76b H 0.5709(13) 0.3954(3) -0.0932(5) 0.131(2) Uiso 1.000000 GR
H76c H 0.5431(8) 0.3700(9) -0.0384(7) 0.131(2) Uiso 1.000000 GR
C77 C 0.47042(16) 0.34996(16) -0.13464(16) 0.0777(13) Uani 1.000000 .
H77a H 0.4744(2) 0.3787(5) -0.1550(11) 0.1166(19) Uiso 1.000000 GR
H77b H 0.4506(6) 0.3279(5) -0.1613(10) 0.1166(19) Uiso 1.000000 GR
H77c H 0.4449(5) 0.3540(10) -0.1005(2) 0.1166(19) Uiso 1.000000 GR
C78 C 0.75094(10) 0.23659(7) 0.14209(9) 0.0193(4) Uani 1.000000 .
C79 C 0.71909(10) 0.30311(7) 0.19830(9) 0.0201(4) Uani 1.000000 .
C80 C 0.67157(10) 0.32734(7) 0.16866(10) 0.0235(5) Uani 1.000000 .
C81 C 0.63093(11) 0.35147(8) 0.20251(11) 0.0296(5) Uani 1.000000 .
H81 H 0.59838(11) 0.36838(8) 0.18380(11) 0.0355(6) Uiso 1.000000 R
C82 C 0.63722(12) 0.35121(8) 0.26274(11) 0.0346(6) Uani 1.000000 .
H82 H 0.60902(12) 0.36792(8) 0.28505(11) 0.0416(7) Uiso 1.000000 R
C83 C 0.68424(12) 0.32683(8) 0.29103(10) 0.0320(5) Uani 1.000000 .
H83 H 0.68788(12) 0.32697(8) 0.33260(10) 0.0384(7) Uiso 1.000000 R
C84 C 0.72627(11) 0.30211(8) 0.25947(10) 0.0247(5) Uani 1.000000 .
C85 C 0.66231(11) 0.32664(8) 0.10227(10) 0.0260(5) Uani 1.000000 .
H85 H 0.69833(11) 0.31043(8) 0.08587(10) 0.0312(6) Uiso 1.000000 R
C86 C 0.60322(11) 0.30092(8) 0.08428(11) 0.0314(5) Uani 1.000000 .
H86a H 0.6068(3) 0.26982(17) 0.0982(6) 0.0471(8) Uiso 1.000000 GR
H86b H 0.56746(15) 0.3153(3) 0.1016(6) 0.0471(8) Uiso 1.000000 GR
H86c H 0.5975(4) 0.3011(5) 0.04152(12) 0.0471(8) Uiso 1.000000 GR
C87 C 0.65993(13) 0.37379(8) 0.07600(11) 0.0349(6) Uani 1.000000 .
H87a H 0.6237(5) 0.3898(2) 0.0900(6) 0.0523(9) Uiso 1.000000 GR
H87b H 0.6978(4) 0.3902(2) 0.0880(6) 0.0523(9) Uiso 1.000000 GR
H87c H 0.6568(8) 0.37166(8) 0.03320(11) 0.0523(9) Uiso 1.000000 GR
C88 C 0.77645(11) 0.27407(8) 0.29037(10) 0.0287(5) Uani 1.000000 .
H88 H 0.80958(11) 0.26899(8) 0.26175(10) 0.0344(6) Uiso 1.000000 R
C89 C 0.75172(15) 0.22806(9) 0.30682(14) 0.0498(8) Uani 1.000000 .
H89a H 0.7191(7) 0.23165(10) 0.3351(7) 0.0748(12) Uiso 1.000000 GR
H89b H 0.7345(9) 0.2130(3) 0.2716(2) 0.0748(12) Uiso 1.000000 GR
H89c H 0.7856(3) 0.2099(3) 0.3243(9) 0.0748(12) Uiso 1.000000 GR
C90 C 0.80724(17) 0.29649(10) 0.34388(13) 0.0545(9) Uani 1.000000 .
H90a H 0.8236(10) 0.3259(4) 0.3328(2) 0.0818(13) Uiso 1.000000 GR
H90b H 0.7766(3) 0.3005(7) 0.3740(4) 0.0818(13) Uiso 1.000000 GR
H90c H 0.8414(7) 0.2776(4) 0.3593(6) 0.0818(13) Uiso 1.000000 GR
C91 C 0.81787(10) 0.30109(7) 0.14917(9) 0.0205(4) Uani 1.000000 .
H91 H 0.84639(10) 0.28592(7) 0.12548(9) 0.0245(5) Uiso 1.000000 R
C92 C 0.88978(10) 0.35824(7) 0.15342(10) 0.0244(5) Uani 1.000000 .
C93 C 0.89226(11) 0.39368(8) 0.11272(10) 0.0275(5) Uani 1.000000 .
C94 C 0.95030(12) 0.41204(8) 0.10207(12) 0.0364(6) Uani 1.000000 .
H94 H 0.95337(12) 0.43499(8) 0.07343(12) 0.0437(7) Uiso 1.000000 R
C95 C 1.00322(13) 0.39751(9) 0.13230(13) 0.0426(7) Uani 1.000000 .
H95 H 1.04217(13) 0.41088(9) 0.12497(13) 0.0511(8) Uiso 1.000000 R
C96 C 0.99980(12) 0.36365(9) 0.17314(12) 0.0393(6) Uani 1.000000 .
H96 H 1.03657(12) 0.35418(9) 0.19401(12) 0.0472(8) Uiso 1.000000 R
C97 C 0.94343(11) 0.34294(8) 0.18449(11) 0.0304(5) Uani 1.000000 .
C98 C 0.83348(12) 0.41020(8) 0.08167(10) 0.0289(5) Uani 1.000000 .
H98 H 0.79845(12) 0.40375(8) 0.10773(10) 0.0347(6) Uiso 1.000000 R
C99 C 0.82058(14) 0.38428(9) 0.02442(11) 0.0377(6) Uani 1.000000 .
H99a H 0.8547(4) 0.3892(5) -0.0018(3) 0.0565(9) Uiso 1.000000 GR
H99b H 0.8171(9) 0.35212(11) 0.03297(14) 0.0565(9) Uiso 1.000000 GR
H99c H 0.7817(5) 0.3950(4) 0.0055(4) 0.0565(9) Uiso 1.000000 GR
C100 C 0.83327(14) 0.46097(8) 0.06979(12) 0.0392(6) Uani 1.000000 .
H10a H 0.8432(9) 0.47714(9) 0.1064(2) 0.0588(10) Uiso 1.000000 GR
H10b H 0.8644(6) 0.46807(12) 0.0412(6) 0.0588(10) Uiso 1.000000 GR
H10c H 0.7921(3) 0.47012(13) 0.0543(8) 0.0588(10) Uiso 1.000000 GR
C101 C 0.94123(11) 0.30548(9) 0.22965(11) 0.0356(6) Uani 1.000000 .
H101 H 0.89663(11) 0.30021(9) 0.23797(11) 0.0428(7) Uiso 1.000000 R
C102 C 0.96719(16) 0.26157(10) 0.20649(14) 0.0499(8) Uani 1.000000 .
H10d H 0.9436(7) 0.2528(4) 0.1707(5) 0.0748(11) Uiso 1.000000 GR
H10e H 1.0110(3) 0.2657(2) 0.1978(9) 0.0748(11) Uiso 1.000000 GR
H10f H 0.9637(9) 0.2380(2) 0.2361(4) 0.0748(11) Uiso 1.000000 GR
C103 C 0.97495(15) 0.31834(11) 0.28722(13) 0.0519(8) Uani 1.000000 .
H10g H 1.0196(2) 0.3210(7) 0.2812(3) 0.0779(12) Uiso 1.000000 GR
H10h H 0.9590(7) 0.3472(4) 0.3008(5) 0.0779(12) Uiso 1.000000 GR
H10i H 0.9679(9) 0.2951(4) 0.3166(3) 0.0779(12) Uiso 1.000000 GR
C104 C 0.84663(10) 0.26332(7) -0.04581(9) 0.0194(4) Uani 1.000000 .
C105 C 0.87616(10) 0.28478(7) -0.14424(9) 0.0215(4) Uani 1.000000 .
C106 C 0.84136(10) 0.31788(7) -0.17473(10) 0.0235(5) Uani 1.000000 .
C107 C 0.83425(11) 0.31351(8) -0.23502(10) 0.0279(5) Uani 1.000000 .
H107 H 0.81065(11) 0.33523(8) -0.25679(10) 0.0334(6) Uiso 1.000000 R
C108 C 0.86089(11) 0.27809(9) -0.26404(10) 0.0321(5) Uani 1.000000 .
H108 H 0.85619(11) 0.27601(9) -0.30547(10) 0.0385(7) Uiso 1.000000 R
C109 C 0.89441(11) 0.24564(8) -0.23285(10) 0.0305(5) Uani 1.000000 .
H109 H 0.91238(11) 0.22138(8) -0.25319(10) 0.0366(6) Uiso 1.000000 R
C110 C 0.90220(10) 0.24801(8) -0.17209(10) 0.0247(5) Uani 1.000000 .
C111 C 0.81052(11) 0.35587(8) -0.14227(10) 0.0271(5) Uani 1.000000 .
H111 H 0.83793(11) 0.36340(8) -0.10724(10) 0.0326(6) Uiso 1.000000 R
C112 C 0.74761(11) 0.34102(9) -0.12020(11) 0.0320(5) Uani 1.000000 .
H11d H 0.7198(3) 0.3330(5) -0.15364(12) 0.0480(8) Uiso 1.000000 GR
H11e H 0.75346(15) 0.3148(4) -0.0945(6) 0.0480(8) Uiso 1.000000 GR
H11f H 0.7293(4) 0.3657(2) -0.0983(6) 0.0480(8) Uiso 1.000000 GR
C113 C 0.80215(13) 0.39872(9) -0.17876(12) 0.0404(6) Uani 1.000000 .
H11g H 0.8419(2) 0.4070(4) -0.1952(7) 0.0605(10) Uiso 1.000000 GR
H11h H 0.7712(7) 0.3934(2) -0.2107(5) 0.0605(10) Uiso 1.000000 GR
H11i H 0.7880(9) 0.42316(19) -0.1538(2) 0.0605(10) Uiso 1.000000 GR
C114 C 0.93646(11) 0.21047(8) -0.13866(10) 0.0281(5) Uani 1.000000 .
H114 H 0.94034(11) 0.21950(8) -0.09652(10) 0.0337(6) Uiso 1.000000 R
C115 C 1.00175(13) 0.20301(9) -0.15986(13) 0.0416(7) Uani 1.000000 .
H11j H 0.99935(13) 0.1947(6) -0.2014(3) 0.0623(10) Uiso 1.000000 GR
H11k H 1.0259(3) 0.2307(2) -0.1548(8) 0.0623(10) Uiso 1.000000 GR
H11l H 1.0220(4) 0.1788(5) -0.1370(6) 0.0623(10) Uiso 1.000000 GR
C116 C 0.89904(14) 0.16679(9) -0.14245(13) 0.0410(6) Uani 1.000000 .
H11m H 0.8580(3) 0.17173(19) -0.1266(8) 0.0616(10) Uiso 1.000000 GR
H11n H 0.8941(8) 0.1573(4) -0.18346(15) 0.0616(10) Uiso 1.000000 GR
H11o H 0.9210(5) 0.14333(19) -0.1197(7) 0.0616(10) Uiso 1.000000 GR
C117 C 0.92908(10) 0.31716(7) -0.05587(9) 0.0214(4) Uani 1.000000 .
H117 H 0.93255(10) 0.32006(7) -0.01448(9) 0.0257(5) Uiso 1.000000 R
C118 C 1.01023(11) 0.36757(8) -0.05755(10) 0.0269(5) Uani 1.000000 .
C119 C 1.00919(12) 0.41358(8) -0.07223(11) 0.0310(5) Uani 1.000000 .
C120 C 1.05141(14) 0.44216(9) -0.04350(12) 0.0404(6) Uani 1.000000 .
H120 H 1.04991(14) 0.47342(9) -0.05194(12) 0.0485(8) Uiso 1.000000 R
C121 C 1.09522(14) 0.42638(9) -0.00326(12) 0.0427(7) Uani 1.000000 .
H121 H 1.12316(14) 0.44662(9) 0.01634(12) 0.0512(8) Uiso 1.000000 R
C122 C 1.09840(13) 0.38102(9) 0.00850(11) 0.0387(6) Uani 1.000000 .
H122 H 1.12978(13) 0.37011(9) 0.03530(11) 0.0465(7) Uiso 1.000000 R
C123 C 1.05626(11) 0.35046(8) -0.01825(10) 0.0298(5) Uani 1.000000 .
C124 C 0.96392(12) 0.43220(8) -0.11826(11) 0.0343(6) Uani 1.000000 .
H124 H 0.93992(12) 0.40646(8) -0.13598(11) 0.0412(7) Uiso 1.000000 R
C125 C 0.91756(15) 0.46506(10) -0.09251(14) 0.0504(8) Uani 1.000000 .
H12d H 0.8927(7) 0.4493(2) -0.0641(7) 0.0756(11) Uiso 1.000000 GR
H12e H 0.94021(15) 0.4898(4) -0.0730(8) 0.0756(11) Uiso 1.000000 GR
H12f H 0.8901(7) 0.4771(6) -0.12403(19) 0.0756(11) Uiso 1.000000 GR
C126 C 0.99846(15) 0.45556(10) -0.16725(12) 0.0459(7) Uani 1.000000 .
H12g H 1.0218(8) 0.4813(4) -0.1510(2) 0.0688(11) Uiso 1.000000 GR
H12h H 1.0272(7) 0.4342(2) -0.1844(6) 0.0688(11) Uiso 1.000000 GR
H12i H 0.96838(16) 0.4661(6) -0.1976(4) 0.0688(11) Uiso 1.000000 GR
C127 C 1.06340(12) 0.30085(9) -0.00394(10) 0.0320(5) Uani 1.000000 .
H127 H 1.03202(12) 0.28385(9) -0.02866(10) 0.0384(6) Uiso 1.000000 R
C128 C 1.05065(16) 0.29192(10) 0.06020(12) 0.0469(7) Uani 1.000000 .
H12j H 1.0784(7) 0.3104(5) 0.08526(12) 0.0704(11) Uiso 1.000000 GR
H12k H 1.0074(3) 0.2995(7) 0.0674(2) 0.0704(11) Uiso 1.000000 GR
H12l H 1.0580(9) 0.26008(18) 0.0691(3) 0.0704(11) Uiso 1.000000 GR
C129 C 1.12800(13) 0.28356(11) -0.01810(14) 0.0476(7) Uani 1.000000 .
H12m H 1.1362(4) 0.2905(6) -0.0590(3) 0.0715(11) Uiso 1.000000 GR
H12n H 1.15935(15) 0.2982(5) 0.0077(6) 0.0715(11) Uiso 1.000000 GR
H12o H 1.1298(3) 0.25095(15) -0.0121(9) 0.0715(11) Uiso 1.000000 GR
C144 C 0.3922(4) 0.4998(3) -0.0113(3) 0.190(4) Uani 1.000000 .
H14a H 0.3855(10) 0.5283(13) -0.032(3) 0.285(6) Uiso 1.000000 GR
H14b H 0.4245(10) 0.504(3) 0.0198(4) 0.285(6) Uiso 1.000000 GR
H14c H 0.4055(18) 0.4768(11) -0.039(2) 0.285(6) Uiso 1.000000 GR
C145 C 0.3355(4) 0.4859(4) 0.0139(3) 0.179(4) Uani 1.000000 .
H14d H 0.3017(4) 0.4864(4) -0.0168(3) 0.215(4) Uiso 1.000000 R
H14e H 0.3402(4) 0.4545(4) 0.0279(3) 0.215(4) Uiso 1.000000 R
C146 C 0.3176(3) 0.5148(2) 0.0636(2) 0.121(2) Uani 1.000000 .
H14f H 0.3200(3) 0.5468(2) 0.0519(2) 0.146(3) Uiso 1.000000 R
H14g H 0.2740(3) 0.5083(2) 0.0729(2) 0.146(3) Uiso 1.000000 R
C147 C 0.3596(3) 0.5070(2) 0.1184(2) 0.1124(19) Uani 1.000000 .
H14h H 0.3627(3) 0.4743(2) 0.1258(2) 0.135(2) Uiso 1.000000 R
H14i H 0.4018(3) 0.5181(2) 0.1107(2) 0.135(2) Uiso 1.000000 R
C148 C 0.3380(2) 0.52953(18) 0.1725(2) 0.0955(15) Uani 1.000000 .
H14j H 0.3360(2) 0.56236(18) 0.1655(2) 0.1146(18) Uiso 1.000000 R
H14k H 0.2953(2) 0.51910(18) 0.1796(2) 0.1146(18) Uiso 1.000000 R
C149 C 0.3784(3) 0.52085(18) 0.2264(2) 0.1076(17) Uani 1.000000 .
H14l H 0.3786(15) 0.4886(2) 0.2351(10) 0.161(3) Uiso 1.000000 GR
H14m H 0.4208(5) 0.5309(12) 0.2198(6) 0.161(3) Uiso 1.000000 GR
H14n H 0.3621(11) 0.5374(11) 0.2595(4) 0.161(3) Uiso 1.000000 GR
C150 C 0.2093(3) 0.5236(2) 0.3205(3) 0.156(3) Uani 1.000000 .
H15a H 0.198(2) 0.5060(10) 0.3545(3) 0.234(4) Uiso 1.000000 GR
H15b H 0.1720(15) 0.5316(2) 0.297(2) 0.234(4) Uiso 1.000000 GR
H15c H 0.2371(10) 0.5056(10) 0.297(2) 0.234(4) Uiso 1.000000 GR
C151 C 0.2434(2) 0.56716(19) 0.3415(2) 0.0977(16) Uani 1.000000 .
H15d H 0.2830(2) 0.55831(19) 0.3619(2) 0.1173(19) Uiso 1.000000 R
H15e H 0.2540(2) 0.58467(19) 0.3065(2) 0.1173(19) Uiso 1.000000 R
C152 C 0.20909(19) 0.59781(19) 0.3817(2) 0.0952(16) Uani 1.000000 .
H15f H 0.17068(19) 0.60847(19) 0.3609(2) 0.1142(19) Uiso 1.000000 R
H15g H 0.19666(19) 0.58026(19) 0.4161(2) 0.1142(19) Uiso 1.000000 R
C153 C 0.24528(19) 0.63719(18) 0.4025(2) 0.0931(15) Uani 1.000000 .
H15h H 0.28471(19) 0.62663(18) 0.4216(2) 0.1118(17) Uiso 1.000000 R
H15i H 0.25581(19) 0.65565(18) 0.3683(2) 0.1118(17) Uiso 1.000000 R
C154 C 0.2117(3) 0.6664(3) 0.4451(4) 0.153(3) Uani 1.000000 .
H15j H 0.1744(3) 0.6793(3) 0.4246(4) 0.184(3) Uiso 1.000000 R
H15k H 0.1974(3) 0.6471(3) 0.4772(4) 0.184(3) Uiso 1.000000 R
C155 C 0.2472(3) 0.7014(3) 0.4694(5) 0.233(5) Uani 1.000000 .
H15l H 0.2876(18) 0.6898(7) 0.484(4) 0.350(8) Uiso 1.000000 GR
H15m H 0.253(4) 0.7244(16) 0.4395(12) 0.350(8) Uiso 1.000000 GR
H15n H 0.225(2) 0.715(2) 0.502(3) 0.350(8) Uiso 1.000000 GR
N1 N 0.64195(8) 0.11508(6) 0.17445(8) 0.0195(4) Uani 1.000000 .
N2 N 0.66096(9) 0.05753(6) 0.24378(8) 0.0234(4) Uani 1.000000 .
H2 H 0.62157(9) 0.05646(6) 0.25236(8) 0.0281(5) Uiso 1.000000 R
N3 N 0.83197(8) 0.09223(6) 0.05516(8) 0.0216(4) Uani 1.000000 .
N4 N 0.92740(9) 0.07173(6) 0.02045(8) 0.0270(4) Uani 1.000000 .
N5 N 0.60727(8) 0.20782(6) -0.04494(8) 0.0226(4) Uani 1.000000 .
N6 N 0.58506(9) 0.24395(7) -0.13306(8) 0.0289(4) Uani 1.000000 .
N7 N 0.76340(8) 0.27941(6) 0.16382(7) 0.0190(4) Uani 1.000000 .
N8 N 0.83018(8) 0.34048(6) 0.16672(8) 0.0214(4) Uani 1.000000 .
N9 N 0.88399(8) 0.28873(6) -0.08104(7) 0.0197(4) Uani 1.000000 .
N10 N 0.96554(8) 0.33920(6) -0.08713(8) 0.0231(4) Uani 1.000000 .
O1 O 0.74190(7) 0.11677(5) 0.08948(6) 0.0230(3) Uani 1.000000 .
O2 O 0.78317(7) 0.15239(5) 0.01335(6) 0.0225(3) Uani 1.000000 .
O3 O 0.62990(7) 0.17652(5) 0.04330(6) 0.0238(3) Uani 1.000000 .
O4 O 0.69088(7) 0.23157(5) 0.01080(6) 0.0213(3) Uani 1.000000 .
O5 O 0.70113(7) 0.21795(5) 0.15725(6) 0.0220(3) Uani 1.000000 .
O6 O 0.78942(7) 0.21870(5) 0.10912(6) 0.0198(3) Uani 1.000000 .
O7 O 0.80689(7) 0.23744(5) -0.06932(6) 0.0260(3) Uani 1.000000 .
O8 O 0.85363(7) 0.26634(5) 0.00967(6) 0.0216(3) Uani 1.000000 .
Fe2 Fe 0.678499(14) 0.160244(10) 0.116284(13) 0.01806(7) Uani 1.000000 .
Fe1 Fe 0.783327(14) 0.219709(10) 0.019145(13) 0.01802(7) Uani 1.000000 .

loop_
_atom_site_aniso_label
_atom_site_aniso_U_11
_atom_site_aniso_U_22
_atom_site_aniso_U_33
_atom_site_aniso_U_12
_atom_site_aniso_U_13
_atom_site_aniso_U_23
C1 0.0193(11) 0.0202(10) 0.0235(11) 0.0005(8) 0.0018(8) 0.0049(9)
C2 0.0262(12) 0.0224(11) 0.0297(12) -0.0022(9) 0.0000(9) 0.0035(9)
C3 0.0264(13) 0.0366(14) 0.0446(15) -0.0080(11) -0.0033(11) -0.0020(12)
C4 0.0196(12) 0.0469(16) 0.0544(17) -0.0017(11) 0.0047(11) -0.0053(13)
C5 0.0221(12) 0.0352(13) 0.0428(15) 0.0015(10) 0.0065(10) -0.0044(11)
C6 0.0252(12) 0.0244(11) 0.0267(12) 0.0012(9) 0.0028(9) 0.0032(9)
C7 0.0290(13) 0.0248(12) 0.0324(13) -0.0020(10) -0.0031(10) -0.0008(10)
C8 0.065(2) 0.0362(15) 0.0345(15) -0.0073(14) 0.0042(13) 0.0001(12)
C9 0.0584(19) 0.0292(14) 0.0464(17) -0.0120(13) -0.0019(14) -0.0006(12)
C10 0.0226(11) 0.0271(12) 0.0278(12) -0.0009(9) 0.0069(9) -0.0029(9)
C11 0.0377(15) 0.0366(14) 0.0307(13) -0.0026(11) 0.0046(11) -0.0019(11)
C12 0.0307(13) 0.0248(12) 0.0361(13) -0.0015(10) 0.0092(10) 0.0019(10)
C13 0.0198(11) 0.0206(11) 0.0223(11) -0.0010(8) 0.0018(8) 0.0003(8)
C14 0.0220(11) 0.0263(12) 0.0246(11) 0.0017(9) 0.0047(9) 0.0091(9)
C15 0.0244(12) 0.0286(12) 0.0282(12) -0.0013(10) 0.0047(9) 0.0068(10)
C16 0.0283(13) 0.0398(14) 0.0275(12) 0.0006(11) 0.0001(10) 0.0066(11)
C17 0.0325(14) 0.0382(14) 0.0319(13) 0.0098(11) 0.0020(10) 0.0104(11)
C18 0.0357(13) 0.0267(12) 0.0261(12) 0.0057(10) 0.0072(10) 0.0080(10)
C19 0.0275(12) 0.0261(12) 0.0240(11) 0.0015(9) 0.0073(9) 0.0080(9)
C20 0.0331(13) 0.0265(12) 0.0288(12) 0.0009(10) 0.0022(10) 0.0058(10)
C21 0.0506(17) 0.0298(13) 0.0369(14) 0.0012(12) 0.0000(12) 0.0006(11)
C22 0.0336(14) 0.0321(13) 0.0410(15) -0.0065(11) 0.0036(11) 0.0067(11)
C23 0.0362(14) 0.0299(13) 0.0336(13) -0.0025(11) -0.0059(11) 0.0063(10)
C24 0.0500(17) 0.0390(15) 0.0426(16) -0.0103(13) -0.0130(13) 0.0067(12)
C25 0.0489(17) 0.0425(16) 0.0449(16) 0.0047(13) 0.0008(13) -0.0083(13)
C26 0.0205(11) 0.0193(10) 0.0214(11) 0.0016(8) -0.0007(8) -0.0043(8)
C27 0.0225(11) 0.0280(12) 0.0220(11) 0.0065(9) 0.0073(9) 0.0003(9)
C28 0.0266(12) 0.0317(13) 0.0232(11) 0.0082(10) 0.0044(9) -0.0001(10)
C29 0.0327(13) 0.0436(15) 0.0214(12) 0.0100(11) 0.0027(10) 0.0039(10)
C30 0.0348(14) 0.0380(14) 0.0313(13) 0.0121(11) 0.0095(11) 0.0117(11)
C31 0.0323(13) 0.0279(12) 0.0339(13) 0.0044(10) 0.0110(10) 0.0033(10)
C32 0.0272(12) 0.0279(12) 0.0296(12) 0.0085(10) 0.0065(10) 0.0014(10)
C33 0.0300(13) 0.0355(13) 0.0216(11) 0.0045(10) 0.0003(9) -0.0016(10)
C34 0.0364(14) 0.0335(13) 0.0326(13) 0.0060(11) 0.0023(11) -0.0048(11)
C35 0.0322(14) 0.0485(16) 0.0335(14) 0.0019(12) -0.0016(11) -0.0104(12)
C36 0.0407(15) 0.0235(12) 0.0326(13) 0.0025(11) 0.0002(11) 0.0000(10)
C37 0.0421(16) 0.0432(16) 0.0503(17) 0.0016(13) -0.0091(13) -0.0008(13)
C38 0.0566(18) 0.0335(14) 0.0392(15) 0.0034(13) -0.0029(13) -0.0090(12)
C39 0.0286(12) 0.0249(11) 0.0189(11) 0.0036(9) 0.0016(9) -0.0002(9)
C40 0.0286(12) 0.0313(13) 0.0242(12) 0.0104(10) 0.0048(9) 0.0067(10)
C41 0.0267(13) 0.0380(14) 0.0334(13) 0.0092(11) 0.0047(10) 0.0109(11)
C42 0.0313(14) 0.0437(16) 0.0432(15) 0.0074(12) 0.0083(12) 0.0130(12)
C43 0.0335(15) 0.0546(18) 0.0448(16) 0.0168(13) 0.0187(12) 0.0186(14)
C44 0.0445(16) 0.0459(16) 0.0308(14) 0.0207(13) 0.0131(12) 0.0037(12)
C45 0.0380(14) 0.0341(13) 0.0260(12) 0.0159(11) 0.0076(10) 0.0064(10)
C46 0.0321(14) 0.0384(14) 0.0349(14) -0.0027(11) 0.0043(11) 0.0033(11)
C47 0.0357(15) 0.0365(14) 0.0473(16) 0.0007(12) -0.0000(12) -0.0052(12)
C48 0.0385(16) 0.0520(18) 0.0487(17) -0.0050(13) -0.0062(13) 0.0087(14)
C49 0.0508(17) 0.0359(14) 0.0278(13) 0.0105(12) 0.0055(11) -0.0028(11)
C50 0.0500(17) 0.0389(15) 0.0414(16) 0.0100(13) 0.0010(13) -0.0060(12)
C51 0.070(2) 0.0399(16) 0.0347(15) 0.0194(15) 0.0012(14) -0.0043(12)
C52 0.0184(11) 0.0230(11) 0.0212(11) 0.0049(9) 0.0017(8) -0.0006(9)
C53 0.0244(12) 0.0281(12) 0.0247(11) -0.0066(9) -0.0064(9) 0.0040(9)
C54 0.0264(12) 0.0346(13) 0.0289(12) -0.0053(10) -0.0029(10) 0.0024(10)
C55 0.0248(13) 0.0423(15) 0.0429(15) -0.0102(11) -0.0024(11) 0.0035(12)
C56 0.0353(15) 0.0364(14) 0.0440(15) -0.0155(12) -0.0105(12) 0.0058(12)
C57 0.0449(16) 0.0279(13) 0.0339(14) -0.0082(11) -0.0070(11) 0.0011(11)
C58 0.0326(13) 0.0268(12) 0.0255(12) -0.0036(10) -0.0049(10) 0.0058(9)
C59 0.0223(12) 0.0443(15) 0.0446(15) -0.0087(11) 0.0045(11) -0.0099(12)
C60 0.0326(15) 0.0449(17) 0.072(2) -0.0005(13) 0.0036(14) -0.0085(15)
C61 0.0353(15) 0.070(2) 0.0431(16) -0.0102(14) 0.0059(12) -0.0136(15)
C62 0.0393(15) 0.0291(13) 0.0346(14) -0.0025(11) 0.0023(11) -0.0010(11)
C63 0.061(2) 0.0462(17) 0.0370(15) 0.0062(15) 0.0014(14) -0.0050(13)
C64 0.0377(15) 0.0434(16) 0.0412(15) 0.0055(12) -0.0023(12) -0.0062(12)
C65 0.0218(11) 0.0252(11) 0.0251(11) -0.0039(9) -0.0003(9) 0.0017(9)
C66 0.0226(12) 0.0456(15) 0.0252(12) -0.0109(11) -0.0062(9) 0.0112(11)
C67 0.0267(13) 0.0487(16) 0.0259(12) -0.0110(11) -0.0064(10) 0.0056(11)
C68 0.0333(14) 0.0623(19) 0.0267(13) -0.0137(13) -0.0031(11) 0.0096(12)
C69 0.0377(15) 0.0587(19) 0.0358(15) -0.0101(14) -0.0067(12) 0.0222(13)
C70 0.0339(15) 0.0491(17) 0.0420(15) -0.0005(12) -0.0096(12) 0.0166(13)
C71 0.0250(13) 0.0473(16) 0.0319(13) -0.0028(11) -0.0068(10) 0.0138(12)
C72 0.0296(13) 0.0514(16) 0.0289(13) -0.0122(12) -0.0020(10) -0.0010(12)
C73 0.0310(14) 0.0484(16) 0.0389(15) -0.0075(12) -0.0004(11) 0.0002(12)
C74 0.056(2) 0.072(2) 0.0355(16) -0.0053(17) -0.0053(14) -0.0088(15)
C75 0.0343(15) 0.0518(17) 0.0383(15) 0.0078(13) 0.0006(11) 0.0129(13)
C76 0.081(3) 0.135(4) 0.047(2) -0.027(3) 0.0099(19) -0.022(2)
C77 0.049(2) 0.132(4) 0.052(2) 0.035(2) 0.0037(16) 0.014(2)
C78 0.0206(11) 0.0205(10) 0.0164(10) 0.0002(8) -0.0028(8) 0.0025(8)
C79 0.0194(11) 0.0188(10) 0.0224(11) -0.0023(8) 0.0051(8) -0.0034(8)
C80 0.0227(11) 0.0209(11) 0.0269(12) -0.0013(9) 0.0031(9) -0.0016(9)
C81 0.0261(12) 0.0238(12) 0.0390(14) 0.0026(10) 0.0026(10) -0.0020(10)
C82 0.0361(14) 0.0323(13) 0.0365(14) -0.0007(11) 0.0140(11) -0.0098(11)
C83 0.0391(14) 0.0346(13) 0.0231(12) -0.0043(11) 0.0087(10) -0.0065(10)
C84 0.0268(12) 0.0248(11) 0.0226(11) -0.0061(9) 0.0034(9) -0.0010(9)
C85 0.0243(12) 0.0267(12) 0.0267(12) 0.0012(9) -0.0017(9) 0.0005(9)
C86 0.0290(13) 0.0294(13) 0.0353(13) -0.0026(10) -0.0043(10) -0.0040(10)
C87 0.0409(15) 0.0304(13) 0.0325(13) -0.0053(11) -0.0089(11) 0.0031(11)
C88 0.0323(13) 0.0321(13) 0.0215(11) -0.0027(10) -0.0008(9) 0.0028(10)
C89 0.0512(18) 0.0353(15) 0.061(2) -0.0062(13) -0.0161(15) 0.0128(14)
C90 0.080(2) 0.0383(16) 0.0421(17) -0.0029(16) -0.0286(16) 0.0014(13)
C91 0.0183(10) 0.0240(11) 0.0191(10) -0.0002(9) 0.0012(8) -0.0005(8)
C92 0.0242(11) 0.0245(11) 0.0251(11) -0.0050(9) 0.0061(9) -0.0104(9)
C93 0.0329(13) 0.0220(11) 0.0284(12) -0.0060(10) 0.0105(10) -0.0103(9)
C94 0.0392(15) 0.0273(13) 0.0442(15) -0.0086(11) 0.0187(12) -0.0070(11)
C95 0.0297(14) 0.0387(15) 0.0609(18) -0.0122(12) 0.0198(13) -0.0159(13)
C96 0.0222(13) 0.0457(16) 0.0503(16) -0.0035(11) 0.0036(11) -0.0149(13)
C97 0.0234(12) 0.0331(13) 0.0350(13) -0.0019(10) 0.0030(10) -0.0120(11)
C98 0.0383(14) 0.0222(11) 0.0270(12) -0.0036(10) 0.0102(10) -0.0019(9)
C99 0.0551(17) 0.0292(13) 0.0290(13) 0.0018(12) 0.0051(12) -0.0045(11)
C100 0.0562(18) 0.0247(13) 0.0376(15) -0.0018(12) 0.0137(13) -0.0016(11)
C101 0.0215(12) 0.0496(16) 0.0354(14) -0.0005(11) -0.0036(10) -0.0011(12)
C102 0.062(2) 0.0375(16) 0.0492(18) -0.0065(14) -0.0048(15) 0.0003(13)
C103 0.0472(18) 0.062(2) 0.0449(17) 0.0165(15) -0.0180(14) -0.0099(15)
C104 0.0176(10) 0.0194(10) 0.0215(11) 0.0023(8) 0.0036(8) 0.0033(8)
C105 0.0180(10) 0.0255(11) 0.0214(11) -0.0046(9) 0.0041(8) 0.0022(9)
C106 0.0186(11) 0.0251(11) 0.0269(11) -0.0030(9) 0.0028(9) 0.0022(9)
C107 0.0250(12) 0.0343(13) 0.0243(12) -0.0009(10) 0.0008(9) 0.0061(10)
C108 0.0324(13) 0.0448(15) 0.0194(11) -0.0076(11) 0.0035(9) 0.0014(10)
C109 0.0321(13) 0.0325(13) 0.0276(12) -0.0013(10) 0.0087(10) -0.0037(10)
C110 0.0246(12) 0.0254(11) 0.0246(11) -0.0029(9) 0.0076(9) 0.0032(9)
C111 0.0239(12) 0.0292(12) 0.0282(12) 0.0034(10) -0.0003(9) 0.0024(10)
C112 0.0243(12) 0.0368(14) 0.0350(13) 0.0027(10) 0.0023(10) -0.0025(11)
C113 0.0436(16) 0.0343(14) 0.0436(16) 0.0094(12) 0.0076(12) 0.0098(12)
C114 0.0329(13) 0.0237(12) 0.0282(12) 0.0046(10) 0.0075(10) 0.0027(9)
C115 0.0376(15) 0.0369(15) 0.0511(17) 0.0109(12) 0.0131(12) 0.0179(13)
C116 0.0501(17) 0.0272(13) 0.0467(16) -0.0028(12) 0.0126(13) 0.0033(12)
C117 0.0213(11) 0.0208(11) 0.0224(11) 0.0022(9) 0.0037(8) -0.0006(9)
C118 0.0273(12) 0.0306(12) 0.0236(11) -0.0088(10) 0.0105(9) -0.0073(9)
C119 0.0342(13) 0.0290(13) 0.0309(13) -0.0087(10) 0.0129(10) -0.0061(10)
C120 0.0507(17) 0.0294(14) 0.0421(15) -0.0140(12) 0.0125(13) -0.0080(12)
C121 0.0478(17) 0.0398(15) 0.0407(15) -0.0194(13) 0.0046(13) -0.0094(12)
C122 0.0376(15) 0.0466(16) 0.0320(14) -0.0093(12) 0.0010(11) -0.0083(12)
C123 0.0300(13) 0.0331(13) 0.0267(12) -0.0064(10) 0.0053(10) -0.0045(10)
C124 0.0410(15) 0.0239(12) 0.0388(14) -0.0068(11) 0.0104(11) -0.0008(10)
C125 0.0537(19) 0.0428(17) 0.0561(19) 0.0038(14) 0.0177(15) 0.0002(14)
C126 0.0562(19) 0.0415(16) 0.0410(16) -0.0087(14) 0.0139(14) 0.0029(13)
C127 0.0312(13) 0.0364(14) 0.0279(12) -0.0036(11) -0.0033(10) -0.0034(10)
C128 0.069(2) 0.0394(16) 0.0321(14) -0.0082(14) -0.0020(14) 0.0013(12)
C129 0.0365(15) 0.0546(18) 0.0511(18) 0.0051(14) -0.0061(13) 0.0019(14)
C144 0.129(6) 0.347(12) 0.091(4) -0.069(7) -0.037(4) 0.037(6)
C145 0.121(6) 0.330(12) 0.085(4) 0.030(7) -0.012(4) -0.007(6)
C146 0.129(5) 0.154(5) 0.078(3) 0.068(4) -0.026(3) -0.013(3)
C147 0.136(5) 0.126(5) 0.075(3) 0.038(4) -0.006(3) -0.002(3)
C148 0.090(3) 0.101(4) 0.095(3) 0.028(3) -0.004(3) -0.005(3)
C149 0.142(5) 0.103(4) 0.077(3) 0.029(3) -0.007(3) 0.012(3)
C150 0.126(5) 0.146(6) 0.190(7) -0.052(5) -0.071(5) 0.071(5)
C151 0.089(3) 0.129(4) 0.072(3) -0.013(3) -0.027(3) 0.044(3)
C152 0.047(2) 0.134(4) 0.103(4) -0.005(3) -0.019(2) 0.059(3)
C153 0.046(2) 0.119(4) 0.114(4) 0.004(2) 0.000(2) 0.030(3)
C154 0.053(3) 0.161(6) 0.248(9) 0.029(4) 0.016(4) -0.036(6)
C155 0.093(5) 0.211(9) 0.400(15) -0.017(6) 0.063(7) -0.152(10)
N1 0.0195(9) 0.0178(9) 0.0212(9) -0.0010(7) 0.0023(7) 0.0019(7)
N2 0.0198(9) 0.0221(9) 0.0285(10) -0.0004(7) 0.0030(7) 0.0075(8)
N3 0.0228(9) 0.0228(9) 0.0193(9) 0.0032(8) 0.0026(7) 0.0009(7)
N4 0.0282(11) 0.0281(10) 0.0250(10) 0.0059(8) 0.0044(8) 0.0004(8)
N5 0.0190(9) 0.0273(10) 0.0212(9) -0.0050(8) -0.0015(7) 0.0018(8)
N6 0.0243(10) 0.0360(11) 0.0259(10) -0.0063(9) -0.0046(8) 0.0068(8)
N7 0.0193(9) 0.0199(9) 0.0178(9) -0.0015(7) 0.0016(7) -0.0012(7)
N8 0.0202(9) 0.0221(9) 0.0219(9) -0.0016(7) 0.0003(7) -0.0011(7)
N9 0.0189(9) 0.0221(9) 0.0182(9) -0.0023(7) 0.0027(7) 0.0007(7)
N10 0.0224(9) 0.0242(9) 0.0232(9) -0.0025(8) 0.0058(7) -0.0024(8)
O1 0.0226(8) 0.0205(8) 0.0263(8) 0.0031(6) 0.0053(6) 0.0010(6)
O2 0.0260(8) 0.0205(8) 0.0213(8) 0.0025(6) 0.0029(6) 0.0023(6)
O3 0.0212(8) 0.0263(8) 0.0239(8) -0.0012(6) -0.0001(6) 0.0047(6)
O4 0.0162(7) 0.0241(8) 0.0236(8) 0.0005(6) -0.0003(6) -0.0000(6)
O5 0.0238(8) 0.0189(7) 0.0236(8) -0.0027(6) 0.0045(6) -0.0017(6)
O6 0.0206(8) 0.0208(7) 0.0182(7) 0.0013(6) 0.0032(6) -0.0015(6)
O7 0.0244(8) 0.0330(9) 0.0207(8) -0.0088(7) 0.0021(6) -0.0004(7)
O8 0.0221(8) 0.0249(8) 0.0179(7) -0.0019(6) 0.0030(6) 0.0005(6)
Fe2 0.01971(15) 0.01611(14) 0.01851(15) 0.00076(12) 0.00257(11) 0.00162(12)
Fe1 0.01605(15) 0.02005(15) 0.01807(15) -0.00123(12) 0.00202(11) 0.00062(12)

loop_
_atom_type_symbol
_atom_type_scat_dispersion_real
_atom_type_scat_dispersion_imag
_atom_type_scat_Cromer_Mann_a1
_atom_type_scat_Cromer_Mann_a2
_atom_type_scat_Cromer_Mann_a3
_atom_type_scat_Cromer_Mann_a4
_atom_type_scat_Cromer_Mann_b1
_atom_type_scat_Cromer_Mann_b2
_atom_type_scat_Cromer_Mann_b3
_atom_type_scat_Cromer_Mann_b4
_atom_type_scat_Cromer_Mann_c
_atom_type_scat_source
_atom_type_scat_dispersion_source
H 0.00000 0.00000 0.49300 0.32291 0.14019 0.04081 10.51090 26.12570 3.14236 57.79970 0.0030380000826 'International Tables Volume C Table 6.1.1.4 (pp. 500-502)' 'Henke, Gullikson and Davis, At. Data and Nucl. Data Tables, 1993, 54, 2'
C 0.00347 0.00161 2.31000 1.02000 1.58860 0.86500 20.84390 10.20750 0.56870 51.65120 0.215599998832 'International Tables Volume C Table 6.1.1.4 (pp. 500-502)' 'Henke, Gullikson and Davis, At. Data and Nucl. Data Tables, 1993, 54, 2'
Fe 0.35822 0.84933 11.76950 7.35730 3.52220 2.30450 4.76110 0.30720 15.35350 76.88050 1.03690004349 'International Tables Volume C Table 6.1.1.4 (pp. 500-502)' 'Henke, Gullikson and Davis, At. Data and Nucl. Data Tables, 1993, 54, 2'
O 0.01158 0.00611 3.04850 2.28680 1.54630 0.86700 13.27710 5.70110 0.32390 32.90890 0.250800013542 'International Tables Volume C Table 6.1.1.4 (pp. 500-502)' 'Henke, Gullikson and Davis, At. Data and Nucl. Data Tables, 1993, 54, 2'
N 0.00653 0.00323 12.21260 3.13220 2.01250 1.16630 0.00570 9.89330 28.99750 0.58260 -11.5290002823 'International Tables Volume C Table 6.1.1.4 (pp. 500-502)' 'Henke, Gullikson and Davis, At. Data and Nucl. Data Tables, 1993, 54, 2'

loop_
_geom_angle_atom_site_label_1
_geom_angle_atom_site_label_2
_geom_angle_atom_site_label_3
_geom_angle
_geom_angle_site_symmetry_1
_geom_angle_site_symmetry_3
_geom_angle_publ_flag
C6 C1 C2 121.4(2) . . ?
N1 C1 C2 119.02(19) . . ?
N1 C1 C6 119.53(19) . . ?
C3 C2 C1 118.0(2) . . ?
C7 C2 C1 121.7(2) . . ?
C7 C2 C3 120.1(2) . . ?
H3 C3 C2 119.56(15) . . ?
C4 C3 C2 120.9(2) . . ?
C4 C3 H3 119.56(15) . . ?
H4 C4 C3 119.78(15) . . ?
C5 C4 C3 120.4(2) . . ?
C5 C4 H4 119.78(15) . . ?
H5 C5 C4 119.49(15) . . ?
C6 C5 C4 121.0(2) . . ?
C6 C5 H5 119.49(14) . . ?
C5 C6 C1 118.2(2) . . ?
C10 C6 C1 122.4(2) . . ?
C10 C6 C5 119.3(2) . . ?
H7 C7 C2 107.99(13) . . ?
C8 C7 C2 110.1(2) . . ?
C8 C7 H7 107.99(16) . . ?
C9 C7 C2 113.9(2) . . ?
C9 C7 H7 107.99(15) . . ?
C9 C7 C8 108.7(2) . . ?
H8a C8 C7 109.5 . . ?
H8b C8 C7 109.5 . . ?
H8b C8 H8a 109.5 . . ?
H8c C8 C7 109.5 . . ?
H8c C8 H8a 109.5 . . ?
H8c C8 H8b 109.5 . . ?
H9a C9 C7 109.5 . . ?
H9b C9 C7 109.5 . . ?
H9b C9 H9a 109.5 . . ?
H9c C9 C7 109.5 . . ?
H9c C9 H9a 109.5 . . ?
H9c C9 H9b 109.5 . . ?
H10 C10 C6 108.20(12) . . ?
C11 C10 C6 111.87(19) . . ?
C11 C10 H10 108.20(13) . . ?
C12 C10 C6 109.02(19) . . ?
C12 C10 H10 108.20(12) . . ?
C12 C10 C11 111.24(19) . . ?
H11a C11 C10 109.5 . . ?
H11b C11 C10 109.5 . . ?
H11b C11 H11a 109.5 . . ?
H11c C11 C10 109.5 . . ?
H11c C11 H11a 109.5 . . ?
H11c C11 H11b 109.5 . . ?
H12a C12 C10 109.5 . . ?
H12b C12 C10 109.5 . . ?
H12b C12 H12a 109.5 . . ?
H12c C12 C10 109.5 . . ?
H12c C12 H12a 109.5 . . ?
H12c C12 H12b 109.5 . . ?
N1 C13 H13 116.83(12) . . ?
N2 C13 H13 116.83(12) . . ?
N2 C13 N1 126.3(2) . . ?
C19 C14 C15 122.3(2) . . ?
N2 C14 C15 119.5(2) . . ?
N2 C14 C19 118.2(2) . . ?
C16 C15 C14 117.3(2) . . ?
C23 C15 C14 122.3(2) . . ?
C23 C15 C16 120.1(2) . . ?
H16 C16 C15 119.32(15) . . ?
C17 C16 C15 121.4(2) . . ?
C17 C16 H16 119.32(15) . . ?
H17 C17 C16 119.82(15) . . ?
C18 C17 C16 120.4(2) . . ?
C18 C17 H17 119.82(14) . . ?
H18 C18 C17 119.62(14) . . ?
C19 C18 C17 120.8(2) . . ?
C19 C18 H18 119.62(14) . . ?
C18 C19 C14 117.8(2) . . ?
C20 C19 C14 121.5(2) . . ?
C20 C19 C18 120.7(2) . . ?
H20 C20 C19 107.95(12) . . ?
C21 C20 C19 113.2(2) . . ?
C21 C20 H20 107.95(13) . . ?
C22 C20 C19 110.4(2) . . ?
C22 C20 H20 107.95(13) . . ?
C22 C20 C21 109.2(2) . . ?
H21a C21 C20 109.5 . . ?
H21b C21 C20 109.5 . . ?
H21b C21 H21a 109.5 . . ?
H21c C21 C20 109.5 . . ?
H21c C21 H21a 109.5 . . ?
H21c C21 H21b 109.5 . . ?
H22a C22 C20 109.5 . . ?
H22b C22 C20 109.5 . . ?
H22b C22 H22a 109.5 . . ?
H22c C22 C20 109.5 . . ?
H22c C22 H22a 109.5 . . ?
H22c C22 H22b 109.5 . . ?
H23 C23 C15 108.59(13) . . ?
C24 C23 C15 113.4(2) . . ?
C24 C23 H23 108.59(14) . . ?
C25 C23 C15 108.1(2) . . ?
C25 C23 H23 108.59(15) . . ?
C25 C23 C24 109.4(2) . . ?
H24a C24 C23 109.5 . . ?
H24b C24 C23 109.5 . . ?
H24b C24 H24a 109.5 . . ?
H24c C24 C23 109.5 . . ?
H24c C24 H24a 109.5 . . ?
H24c C24 H24b 109.5 . . ?
H25a C25 C23 109.5 . . ?
H25b C25 C23 109.5 . . ?
H25b C25 H25a 109.5 . . ?
H25c C25 C23 109.5 . . ?
H25c C25 H25a 109.5 . . ?
H25c C25 H25b 109.5 . . ?
O1 C26 N3 115.86(19) . . ?
O2 C26 N3 117.58(19) . . ?
O2 C26 O1 126.5(2) . . ?
C32 C27 C28 123.3(2) . . ?
N3 C27 C28 118.4(2) . . ?
N3 C27 C32 118.3(2) . . ?
C29 C28 C27 116.8(2) . . ?
C33 C28 C27 123.2(2) . . ?
C33 C28 C29 120.1(2) . . ?
H29 C29 C28 119.44(15) . . ?
C30 C29 C28 121.1(2) . . ?
C30 C29 H29 119.44(14) . . ?
H30 C30 C29 119.62(14) . . ?
C31 C30 C29 120.8(2) . . ?
C31 C30 H30 119.62(15) . . ?
H31 C31 C30 119.70(15) . . ?
C32 C31 C30 120.6(2) . . ?
C32 C31 H31 119.70(15) . . ?
C31 C32 C27 117.5(2) . . ?
C36 C32 C27 122.6(2) . . ?
C36 C32 C31 119.9(2) . . ?
H33 C33 C28 107.86(12) . . ?
C34 C33 C28 111.0(2) . . ?
C34 C33 H33 107.86(13) . . ?
C35 C33 C28 112.2(2) . . ?
C35 C33 H33 107.86(14) . . ?
C35 C33 C34 109.9(2) . . ?
H34a C34 C33 109.5 . . ?
H34b C34 C33 109.5 . . ?
H34b C34 H34a 109.5 . . ?
H34c C34 C33 109.5 . . ?
H34c C34 H34a 109.5 . . ?
H34c C34 H34b 109.5 . . ?
H35a C35 C33 109.5 . . ?
H35b C35 C33 109.5 . . ?
H35b C35 H35a 109.5 . . ?
H35c C35 C33 109.5 . . ?
H35c C35 H35a 109.5 . . ?
H35c C35 H35b 109.5 . . ?
H36 C36 C32 107.51(13) . . ?
C37 C36 C32 110.6(2) . . ?
C37 C36 H36 107.51(15) . . ?
C38 C36 C32 112.4(2) . . ?
C38 C36 H36 107.51(15) . . ?
C38 C36 C37 111.0(2) . . ?
H37a C37 C36 109.5 . . ?
H37b C37 C36 109.5 . . ?
H37b C37 H37a 109.5 . . ?
H37c C37 C36 109.5 . . ?
H37c C37 H37a 109.5 . . ?
H37c C37 H37b 109.5 . . ?
H38a C38 C36 109.5 . . ?
H38b C38 C36 109.5 . . ?
H38b C38 H38a 109.5 . . ?
H38c C38 C36 109.5 . . ?
H38c C38 H38a 109.5 . . ?
H38c C38 H38b 109.5 . . ?
N3 C39 H39 119.37(12) . . ?
N4 C39 H39 119.37(13) . . ?
N4 C39 N3 121.3(2) . . ?
C45 C40 C41 122.3(2) . . ?
N4 C40 C41 118.7(2) . . ?
N4 C40 C45 118.9(2) . . ?
C42 C41 C40 117.7(2) . . ?
C46 C41 C40 121.4(2) . . ?
C46 C41 C42 120.9(2) . . ?
H42 C42 C41 119.70(17) . . ?
C43 C42 C41 120.6(3) . . ?
C43 C42 H42 119.70(17) . . ?
H43 C43 C42 119.64(17) . . ?
C44 C43 C42 120.7(2) . . ?
C44 C43 H43 119.64(15) . . ?
H44 C44 C43 119.51(15) . . ?
C45 C44 C43 121.0(3) . . ?
C45 C44 H44 119.51(17) . . ?
C44 C45 C40 117.7(3) . . ?
C49 C45 C40 120.1(2) . . ?
C49 C45 C44 122.2(2) . . ?
H46 C46 C41 107.03(14) . . ?
C47 C46 C41 111.1(2) . . ?
C47 C46 H46 107.03(14) . . ?
C48 C46 C41 114.0(2) . . ?
C48 C46 H46 107.03(15) . . ?
C48 C46 C47 110.3(2) . . ?
H47a C47 C46 109.5 . . ?
H47b C47 C46 109.5 . . ?
H47b C47 H47a 109.5 . . ?
H47c C47 C46 109.5 . . ?
H47c C47 H47a 109.5 . . ?
H47c C47 H47b 109.5 . . ?
H48a C48 C46 109.5 . . ?
H48b C48 C46 109.5 . . ?
H48b C48 H48a 109.5 . . ?
H48c C48 C46 109.5 . . ?
H48c C48 H48a 109.5 . . ?
H48c C48 H48b 109.5 . . ?
H49 C49 C45 107.53(13) . . ?
C50 C49 C45 110.7(2) . . ?
C50 C49 H49 107.53(15) . . ?
C51 C49 C45 113.8(2) . . ?
C51 C49 H49 107.53(15) . . ?
C51 C49 C50 109.5(2) . . ?
H50a C50 C49 109.5 . . ?
H50b C50 C49 109.5 . . ?
H50b C50 H50a 109.5 . . ?
H50c C50 C49 109.5 . . ?
H50c C50 H50a 109.5 . . ?
H50c C50 H50b 109.5 . . ?
H51a C51 C49 109.5 . . ?
H51b C51 C49 109.5 . . ?
H51b C51 H51a 109.5 . . ?
H51c C51 C49 109.5 . . ?
H51c C51 H51a 109.5 . . ?
H51c C51 H51b 109.5 . . ?
O3 C52 N5 116.16(19) . . ?
O4 C52 N5 118.03(19) . . ?
O4 C52 O3 125.79(19) . . ?
C58 C53 C54 122.5(2) . . ?
N5 C53 C54 119.4(2) . . ?
N5 C53 C58 118.1(2) . . ?
C55 C54 C53 117.7(2) . . ?
C59 C54 C53 122.8(2) . . ?
C59 C54 C55 119.4(2) . . ?
H55 C55 C54 119.44(16) . . ?
C56 C55 C54 121.1(3) . . ?
C56 C55 H55 119.44(15) . . ?
H56 C56 C55 119.88(15) . . ?
C57 C56 C55 120.2(2) . . ?
C57 C56 H56 119.88(15) . . ?
H57 C57 C56 119.34(15) . . ?
C58 C57 C56 121.3(2) . . ?
C58 C57 H57 119.34(16) . . ?
C57 C58 C53 117.1(2) . . ?
C62 C58 C53 122.4(2) . . ?
C62 C58 C57 120.5(2) . . ?
H59 C59 C54 107.61(13) . . ?
C60 C59 C54 111.5(2) . . ?
C60 C59 H59 107.61(15) . . ?
C61 C59 C54 110.9(2) . . ?
C61 C59 H59 107.61(14) . . ?
C61 C59 C60 111.3(2) . . ?
H60a C60 C59 109.5 . . ?
H60b C60 C59 109.5 . . ?
H60b C60 H60a 109.5 . . ?
H60c C60 C59 109.5 . . ?
H60c C60 H60a 109.5 . . ?
H60c C60 H60b 109.5 . . ?
H61a C61 C59 109.5 . . ?
H61b C61 C59 109.5 . . ?
H61b C61 H61a 109.5 . . ?
H61c C61 C59 109.5 . . ?
H61c C61 H61a 109.5 . . ?
H61c C61 H61b 109.5 . . ?
H62 C62 C58 107.77(13) . . ?
C63 C62 C58 113.0(2) . . ?
C63 C62 H62 107.77(16) . . ?
C64 C62 C58 111.1(2) . . ?
C64 C62 H62 107.77(15) . . ?
C64 C62 C63 109.2(2) . . ?
H63a C63 C62 109.5 . . ?
H63b C63 C62 109.5 . . ?
H63b C63 H63a 109.5 . . ?
H63c C63 C62 109.5 . . ?
H63c C63 H63a 109.5 . . ?
H63c C63 H63b 109.5 . . ?
H64a C64 C62 109.5 . . ?
H64b C64 C62 109.5 . . ?
H64b C64 H64a 109.5 . . ?
H64c C64 C62 109.5 . . ?
H64c C64 H64a 109.5 . . ?
H64c C64 H64b 109.5 . . ?
N5 C65 H65 119.44(12) . . ?
N6 C65 H65 119.44(13) . . ?
N6 C65 N5 121.1(2) . . ?
C71 C66 C67 121.5(2) . . ?
N6 C66 C67 118.3(2) . . ?
N6 C66 C71 120.0(2) . . ?
C68 C67 C66 117.6(3) . . ?
C72 C67 C66 120.2(2) . . ?
C72 C67 C68 122.2(2) . . ?
H68 C68 C67 119.14(17) . . ?
C69 C68 C67 121.7(3) . . ?
C69 C68 H68 119.14(16) . . ?
H69 C69 C68 119.96(16) . . ?
C70 C69 C68 120.1(3) . . ?
C70 C69 H69 119.96(17) . . ?
H70 C70 C69 119.59(17) . . ?
C71 C70 C69 120.8(3) . . ?
C71 C70 H70 119.59(18) . . ?
C70 C71 C66 118.2(3) . . ?
C75 C71 C66 121.7(2) . . ?
C75 C71 C70 120.0(3) . . ?
H72 C72 C67 107.21(13) . . ?
C73 C72 C67 111.3(2) . . ?
C73 C72 H72 107.21(14) . . ?
C74 C72 C67 113.4(2) . . ?
C74 C72 H72 107.21(16) . . ?
C74 C72 C73 110.2(2) . . ?
H73a C73 C72 109.5 . . ?
H73b C73 C72 109.5 . . ?
H73b C73 H73a 109.5 . . ?
H73c C73 C72 109.5 . . ?
H73c C73 H73a 109.5 . . ?
H73c C73 H73b 109.5 . . ?
H74a C74 C72 109.5 . . ?
H74b C74 C72 109.5 . . ?
H74b C74 H74a 109.5 . . ?
H74c C74 C72 109.5 . . ?
H74c C74 H74a 109.5 . . ?
H74c C74 H74b 109.5 . . ?
H75 C75 C71 107.25(15) . . ?
C76 C75 C71 110.8(3) . . ?
C76 C75 H75 107.2(2) . . ?
C77 C75 C71 112.2(2) . . ?
C77 C75 H75 107.2(2) . . ?
C77 C75 C76 111.9(3) . . ?
H76a C76 C75 109.5 . . ?
H76b C76 C75 109.5 . . ?
H76b C76 H76a 109.5 . . ?
H76c C76 C75 109.5 . . ?
H76c C76 H76a 109.5 . . ?
H76c C76 H76b 109.5 . . ?
H77a C77 C75 109.5 . . ?
H77b C77 C75 109.5 . . ?
H77b C77 H77a 109.5 . . ?
H77c C77 C75 109.5 . . ?
H77c C77 H77a 109.5 . . ?
H77c C77 H77b 109.5 . . ?
O5 C78 N7 117.12(18) . . ?
O6 C78 N7 118.58(18) . . ?
O6 C78 O5 124.31(19) . . ?
C84 C79 C80 122.7(2) . . ?
N7 C79 C80 118.18(18) . . ?
N7 C79 C84 119.08(19) . . ?
C81 C80 C79 117.4(2) . . ?
C85 C80 C79 122.45(19) . . ?
C85 C80 C81 120.1(2) . . ?
H81 C81 C80 119.51(14) . . ?
C82 C81 C80 121.0(2) . . ?
C82 C81 H81 119.51(15) . . ?
H82 C82 C81 119.70(15) . . ?
C83 C82 C81 120.6(2) . . ?
C83 C82 H82 119.70(14) . . ?
H83 C83 C82 119.53(14) . . ?
C84 C83 C82 120.9(2) . . ?
C84 C83 H83 119.53(14) . . ?
C83 C84 C79 117.4(2) . . ?
C88 C84 C79 121.5(2) . . ?
C88 C84 C83 121.1(2) . . ?
H85 C85 C80 108.01(12) . . ?
C86 C85 C80 110.36(19) . . ?
C86 C85 H85 108.01(13) . . ?
C87 C85 C80 112.37(19) . . ?
C87 C85 H85 108.01(14) . . ?
C87 C85 C86 109.93(19) . . ?
H86a C86 C85 109.5 . . ?
H86b C86 C85 109.5 . . ?
H86b C86 H86a 109.5 . . ?
H86c C86 C85 109.5 . . ?
H86c C86 H86a 109.5 . . ?
H86c C86 H86b 109.5 . . ?
H87a C87 C85 109.5 . . ?
H87b C87 C85 109.5 . . ?
H87b C87 H87a 109.5 . . ?
H87c C87 C85 109.5 . . ?
H87c C87 H87a 109.5 . . ?
H87c C87 H87b 109.5 . . ?
H88 C88 C84 107.04(12) . . ?
C89 C88 C84 111.1(2) . . ?
C89 C88 H88 107.04(16) . . ?
C90 C88 C84 114.3(2) . . ?
C90 C88 H88 107.04(17) . . ?
C90 C88 C89 110.0(2) . . ?
H89a C89 C88 109.5 . . ?
H89b C89 C88 109.5 . . ?
H89b C89 H89a 109.5 . . ?
H89c C89 C88 109.5 . . ?
H89c C89 H89a 109.5 . . ?
H89c C89 H89b 109.5 . . ?
H90a C90 C88 109.5 . . ?
H90b C90 C88 109.5 . . ?
H90b C90 H90a 109.5 . . ?
H90c C90 C88 109.5 . . ?
H90c C90 H90a 109.5 . . ?
H90c C90 H90b 109.5 . . ?
N7 C91 H91 119.30(11) . . ?
N8 C91 H91 119.30(13) . . ?
N8 C91 N7 121.40(19) . . ?
C97 C92 C93 121.5(2) . . ?
N8 C92 C93 118.4(2) . . ?
N8 C92 C97 119.9(2) . . ?
C94 C93 C92 117.9(2) . . ?
C98 C93 C92 120.0(2) . . ?
C98 C93 C94 122.1(2) . . ?
H94 C94 C93 119.38(16) . . ?
C95 C94 C93 121.2(3) . . ?
C95 C94 H94 119.38(15) . . ?
H95 C95 C94 119.92(15) . . ?
C96 C95 C94 120.2(2) . . ?
C96 C95 H95 119.92(16) . . ?
H96 C96 C95 119.32(16) . . ?
C97 C96 C95 121.4(3) . . ?
C97 C96 H96 119.32(16) . . ?
C96 C97 C92 117.8(2) . . ?
C101 C97 C92 122.1(2) . . ?
C101 C97 C96 120.1(2) . . ?
H98 C98 C93 107.31(12) . . ?
C99 C98 C93 110.9(2) . . ?
C99 C98 H98 107.31(14) . . ?
C100 C98 C93 113.6(2) . . ?
C100 C98 H98 107.31(14) . . ?
C100 C98 C99 110.2(2) . . ?
H99a C99 C98 109.5 . . ?
H99b C99 C98 109.5 . . ?
H99b C99 H99a 109.5 . . ?
H99c C99 C98 109.5 . . ?
H99c C99 H99a 109.5 . . ?
H99c C99 H99b 109.5 . . ?
H10a C100 C98 109.5 . . ?
H10b C100 C98 109.5 . . ?
H10b C100 H10a 109.5 . . ?
H10c C100 C98 109.5 . . ?
H10c C100 H10a 109.5 . . ?
H10c C100 H10b 109.5 . . ?
H101 C101 C97 107.56(13) . . ?
C102 C101 C97 111.7(2) . . ?
C102 C101 H101 107.56(16) . . ?
C103 C101 C97 112.0(2) . . ?
C103 C101 H101 107.56(16) . . ?
C103 C101 C102 110.3(2) . . ?
H10d C102 C101 109.5 . . ?
H10e C102 C101 109.5 . . ?
H10e C102 H10d 109.5 . . ?
H10f C102 C101 109.5 . . ?
H10f C102 H10d 109.5 . . ?
H10f C102 H10e 109.5 . . ?
H10g C103 C101 109.5 . . ?
H10h C103 C101 109.5 . . ?
H10h C103 H10g 109.5 . . ?
H10i C103 C101 109.5 . . ?
H10i C103 H10g 109.5 . . ?
H10i C103 H10h 109.5 . . ?
O7 C104 N9 119.21(18) . . ?
O8 C104 N9 119.51(19) . . ?
O8 C104 O7 121.28(19) . . ?
C110 C105 C106 122.7(2) . . ?
N9 C105 C106 118.29(19) . . ?
N9 C105 C110 119.03(19) . . ?
C107 C106 C105 117.5(2) . . ?
C111 C106 C105 120.9(2) . . ?
C111 C106 C107 121.5(2) . . ?
H107 C107 C106 119.40(14) . . ?
C108 C107 C106 121.2(2) . . ?
C108 C107 H107 119.40(14) . . ?
H108 C108 C107 119.93(14) . . ?
C109 C108 C107 120.1(2) . . ?
C109 C108 H108 119.93(14) . . ?
H109 C109 C108 119.46(14) . . ?
C110 C109 C108 121.1(2) . . ?
C110 C109 H109 119.46(14) . . ?
C109 C110 C105 117.4(2) . . ?
C114 C110 C105 122.7(2) . . ?
C114 C110 C109 119.8(2) . . ?
H111 C111 C106 107.57(12) . . ?
C112 C111 C106 110.97(19) . . ?
C112 C111 H111 107.57(13) . . ?
C113 C111 C106 113.4(2) . . ?
C113 C111 H111 107.57(14) . . ?
C113 C111 C112 109.5(2) . . ?
H11d C112 C111 109.5 . . ?
H11e C112 C111 109.5 . . ?
H11e C112 H11d 109.5 . . ?
H11f C112 C111 109.5 . . ?
H11f C112 H11d 109.5 . . ?
H11f C112 H11e 109.5 . . ?
H11g C113 C111 109.5 . . ?
H11h C113 C111 109.5 . . ?
H11h C113 H11g 109.5 . . ?
H11i C113 C111 109.5 . . ?
H11i C113 H11g 109.5 . . ?
H11i C113 H11h 109.5 . . ?
H114 C114 C110 107.75(12) . . ?
C115 C114 C110 112.40(19) . . ?
C115 C114 H114 107.75(15) . . ?
C116 C114 C110 110.5(2) . . ?
C116 C114 H114 107.75(14) . . ?
C116 C114 C115 110.5(2) . . ?
H11j C115 C114 109.5 . . ?
H11k C115 C114 109.5 . . ?
H11k C115 H11j 109.5 . . ?
H11l C115 C114 109.5 . . ?
H11l C115 H11j 109.5 . . ?
H11l C115 H11k 109.5 . . ?
H11m C116 C114 109.5 . . ?
H11n C116 C114 109.5 . . ?
H11n C116 H11m 109.5 . . ?
H11o C116 C114 109.5 . . ?
H11o C116 H11m 109.5 . . ?
H11o C116 H11n 109.5 . . ?
N9 C117 H117 119.36(11) . . ?
N10 C117 H117 119.36(13) . . ?
N10 C117 N9 121.3(2) . . ?
C123 C118 C119 120.5(2) . . ?
N10 C118 C119 117.2(2) . . ?
N10 C118 C123 122.1(2) . . ?
C120 C119 C118 118.6(2) . . ?
C124 C119 C118 121.7(2) . . ?
C124 C119 C120 119.7(2) . . ?
H120 C120 C119 119.15(17) . . ?
C121 C120 C119 121.7(3) . . ?
C121 C120 H120 119.15(16) . . ?
H121 C121 C120 120.23(16) . . ?
C122 C121 C120 119.5(2) . . ?
C122 C121 H121 120.23(17) . . ?
H122 C122 C121 119.25(17) . . ?
C123 C122 C121 121.5(3) . . ?
C123 C122 H122 119.25(16) . . ?
C122 C123 C118 118.0(2) . . ?
C127 C123 C118 123.5(2) . . ?
C127 C123 C122 118.5(2) . . ?
H124 C124 C119 108.01(13) . . ?
C125 C124 C119 112.3(2) . . ?
C125 C124 H124 108.01(16) . . ?
C126 C124 C119 110.8(2) . . ?
C126 C124 H124 108.01(15) . . ?
C126 C124 C125 109.6(2) . . ?
H12d C125 C124 109.5 . . ?
H12e C125 C124 109.5 . . ?
H12e C125 H12d 109.5 . . ?
H12f C125 C124 109.5 . . ?
H12f C125 H12d 109.5 . . ?
H12f C125 H12e 109.5 . . ?
H12g C126 C124 109.5 . . ?
H12h C126 C124 109.5 . . ?
H12h C126 H12g 109.5 . . ?
H12i C126 C124 109.5 . . ?
H12i C126 H12g 109.5 . . ?
H12i C126 H12h 109.5 . . ?
H127 C127 C123 108.05(13) . . ?
C128 C127 C123 110.8(2) . . ?
C128 C127 H127 108.05(15) . . ?
C129 C127 C123 111.5(2) . . ?
C129 C127 H127 108.05(15) . . ?
C129 C127 C128 110.3(2) . . ?
H12j C128 C127 109.5 . . ?
H12k C128 C127 109.5 . . ?
H12k C128 H12j 109.5 . . ?
H12l C128 C127 109.5 . . ?
H12l C128 H12j 109.5 . . ?
H12l C128 H12k 109.5 . . ?
H12m C129 C127 109.5 . . ?
H12n C129 C127 109.5 . . ?
H12n C129 H12m 109.5 . . ?
H12o C129 C127 109.5 . . ?
H12o C129 H12m 109.5 . . ?
H12o C129 H12n 109.5 . . ?
H14b C144 H14a 109.5 . . ?
H14c C144 H14a 109.5 . . ?
H14c C144 H14b 109.5 . . ?
C145 C144 H14a 109.5 . . ?
C145 C144 H14b 109.5 . . ?
C145 C144 H14c 109.5 . . ?
H14d C145 C144 108.9(4) . . ?
H14e C145 C144 108.9(6) . . ?
H14e C145 H14d 107.8 . . ?
C146 C145 C144 113.2(8) . . ?
C146 C145 H14d 108.9(3) . . ?
C146 C145 H14e 108.9(4) . . ?
H14f C146 C145 109.2(5) . . ?
H14g C146 C145 109.2(4) . . ?
H14g C146 H14f 107.9 . . ?
C147 C146 C145 111.9(5) . . ?
C147 C146 H14f 109.2(4) . . ?
C147 C146 H14g 109.2(3) . . ?
H14h C147 C146 108.7(3) . . ?
H14i C147 C146 108.7(4) . . ?
H14i C147 H14h 107.6 . . ?
C148 C147 C146 114.4(4) . . ?
C148 C147 H14h 108.7(3) . . ?
C148 C147 H14i 108.7(3) . . ?
H14j C148 C147 108.7(3) . . ?
H14k C148 C147 108.7(3) . . ?
H14k C148 H14j 107.6 . . ?
C149 C148 C147 114.2(4) . . ?
C149 C148 H14j 108.7(3) . . ?
C149 C148 H14k 108.7(3) . . ?
H14l C149 C148 109.5 . . ?
H14m C149 C148 109.5 . . ?
H14m C149 H14l 109.5 . . ?
H14n C149 C148 109.5 . . ?
H14n C149 H14l 109.5 . . ?
H14n C149 H14m 109.5 . . ?
H15b C150 H15a 109.5 . . ?
H15c C150 H15a 109.5 . . ?
H15c C150 H15b 109.5 . . ?
C151 C150 H15a 109.5 . . ?
C151 C150 H15b 109.5 . . ?
C151 C150 H15c 109.5 . . ?
H15d C151 C150 108.0(3) . . ?
H15e C151 C150 108.0(3) . . ?
H15e C151 H15d 107.3 . . ?
C152 C151 C150 117.0(5) . . ?
C152 C151 H15d 108.0(2) . . ?
C152 C151 H15e 108.0(2) . . ?
H15f C152 C151 108.7(2) . . ?
H15g C152 C151 108.7(2) . . ?
H15g C152 H15f 107.6 . . ?
C153 C152 C151 114.2(4) . . ?
C153 C152 H15f 108.7(2) . . ?
C153 C152 H15g 108.7(3) . . ?
H15h C153 C152 108.8(2) . . ?
H15i C153 C152 108.8(3) . . ?
H15i C153 H15h 107.7 . . ?
C154 C153 C152 113.7(5) . . ?
C154 C153 H15h 108.8(3) . . ?
C154 C153 H15i 108.8(4) . . ?
H15j C154 C153 108.6(3) . . ?
H15k C154 C153 108.6(4) . . ?
H15k C154 H15j 107.6 . . ?
C155 C154 C153 114.7(5) . . ?
C155 C154 H15j 108.6(5) . . ?
C155 C154 H15k 108.6(6) . . ?
H15l C155 C154 109.5 . . ?
H15m C155 C154 109.5 . . ?
H15m C155 H15l 109.5 . . ?
H15n C155 C154 109.5 . . ?
H15n C155 H15l 109.5 . . ?
H15n C155 H15m 109.5 . . ?
C13 N1 C1 117.51(17) . . ?
Fe2 N1 C1 122.08(13) . . ?
Fe2 N1 C13 120.39(14) . . ?
C14 N2 C13 123.09(18) . . ?
H2 N2 C13 118.46(12) . . ?
H2 N2 C14 118.46(11) . . ?
C27 N3 C26 120.04(17) . . ?
C39 N3 C26 119.65(18) . . ?
C39 N3 C27 120.07(18) . . ?
C40 N4 C39 116.93(19) . . ?
C53 N5 C52 120.24(18) . . ?
C65 N5 C52 119.63(18) . . ?
C65 N5 C53 120.12(17) . . ?
C66 N6 C65 117.6(2) . . ?
C79 N7 C78 121.29(17) . . ?
C91 N7 C78 119.39(17) . . ?
C91 N7 C79 119.20(17) . . ?
C92 N8 C91 116.90(18) . . ?
C105 N9 C104 119.20(17) . . ?
C117 N9 C104 120.18(17) . . ?
C117 N9 C105 120.61(17) . . ?
C118 N10 C117 117.41(19) . . ?
Fe2 O1 C26 128.74(14) . . ?
Fe1 O2 C26 130.91(14) . . ?
Fe2 O3 C52 126.06(14) . . ?
Fe1 O4 C52 131.28(14) . . ?
Fe2 O5 C78 115.98(13) . . ?
Fe1 O6 C78 125.15(13) . . ?
Fe1 O7 C104 86.13(12) . . ?
Fe1 O8 C104 90.04(12) . . ?
O1 Fe2 N1 93.48(6) . . ?
O3 Fe2 N1 119.67(7) . . ?
O3 Fe2 O1 104.05(6) . . ?
O5 Fe2 N1 110.32(6) . . ?
O5 Fe2 O1 122.80(6) . . ?
O5 Fe2 O3 106.97(6) . . ?
O4 Fe1 O2 99.72(6) . . ?
O6 Fe1 O2 92.94(6) . . ?
O6 Fe1 O4 96.76(6) . . ?
O7 Fe1 O2 100.42(6) . . ?
O7 Fe1 O4 97.93(6) . . ?
O7 Fe1 O6 158.14(6) . . ?
O8 Fe1 O2 131.32(6) . . ?
O8 Fe1 O4 126.47(6) . . ?
O8 Fe1 O6 95.64(6) . . ?
O8 Fe1 O7 62.55(6) . . ?

loop_
_geom_bond_atom_site_label_1
_geom_bond_atom_site_label_2
_geom_bond_distance
_geom_bond_site_symmetry_2
_geom_bond_publ_flag
C1 C2 1.409(3) . ?
C1 C6 1.403(3) . ?
C1 N1 1.449(3) . ?
C2 C3 1.394(3) . ?
C2 C7 1.525(3) . ?
C3 H3 0.9500 . ?
C3 C4 1.384(4) . ?
C4 H4 0.9500 . ?
C4 C5 1.376(4) . ?
C5 H5 0.9500 . ?
C5 C6 1.394(3) . ?
C6 C10 1.516(3) . ?
C7 H7 1.0000 . ?
C7 C8 1.521(3) . ?
C7 C9 1.521(3) . ?
C8 H8a 0.9800 . ?
C8 H8b 0.9800 . ?
C8 H8c 0.9800 . ?
C9 H9a 0.9800 . ?
C9 H9b 0.9800 . ?
C9 H9c 0.9800 . ?
C10 H10 1.0000 . ?
C10 C11 1.531(3) . ?
C10 C12 1.533(3) . ?
C11 H11a 0.9800 . ?
C11 H11b 0.9800 . ?
C11 H11c 0.9800 . ?
C12 H12a 0.9800 . ?
C12 H12b 0.9800 . ?
C12 H12c 0.9800 . ?
C13 H13 0.9500 . ?
C13 N1 1.305(3) . ?
C13 N2 1.336(3) . ?
C14 C15 1.401(3) . ?
C14 C19 1.408(3) . ?
C14 N2 1.449(3) . ?
C15 C16 1.391(3) . ?
C15 C23 1.524(3) . ?
C16 H16 0.9500 . ?
C16 C17 1.383(4) . ?
C17 H17 0.9500 . ?
C17 C18 1.381(4) . ?
C18 H18 0.9500 . ?
C18 C19 1.392(3) . ?
C19 C20 1.520(3) . ?
C20 H20 1.0000 . ?
C20 C21 1.529(3) . ?
C20 C22 1.533(3) . ?
C21 H21a 0.9800 . ?
C21 H21b 0.9800 . ?
C21 H21c 0.9800 . ?
C22 H22a 0.9800 . ?
C22 H22b 0.9800 . ?
C22 H22c 0.9800 . ?
C23 H23 1.0000 . ?
C23 C24 1.533(4) . ?
C23 C25 1.534(4) . ?
C24 H24a 0.9800 . ?
C24 H24b 0.9800 . ?
C24 H24c 0.9800 . ?
C25 H25a 0.9800 . ?
C25 H25b 0.9800 . ?
C25 H25c 0.9800 . ?
C26 N3 1.388(3) . ?
C26 O1 1.261(3) . ?
C26 O2 1.260(3) . ?
C27 C28 1.400(3) . ?
C27 C32 1.392(3) . ?
C27 N3 1.451(3) . ?
C28 C29 1.399(3) . ?
C28 C33 1.517(3) . ?
C29 H29 0.9500 . ?
C29 C30 1.377(4) . ?
C30 H30 0.9500 . ?
C30 C31 1.379(4) . ?
C31 H31 0.9500 . ?
C31 C32 1.399(3) . ?
C32 C36 1.516(3) . ?
C33 H33 1.0000 . ?
C33 C34 1.535(3) . ?
C33 C35 1.535(3) . ?
C34 H34a 0.9800 . ?
C34 H34b 0.9800 . ?
C34 H34c 0.9800 . ?
C35 H35a 0.9800 . ?
C35 H35b 0.9800 . ?
C35 H35c 0.9800 . ?
C36 H36 1.0000 . ?
C36 C37 1.526(4) . ?
C36 C38 1.532(3) . ?
C37 H37a 0.9800 . ?
C37 H37b 0.9800 . ?
C37 H37c 0.9800 . ?
C38 H38a 0.9800 . ?
C38 H38b 0.9800 . ?
C38 H38c 0.9800 . ?
C39 H39 0.9500 . ?
C39 N3 1.393(3) . ?
C39 N4 1.264(3) . ?
C40 C41 1.396(4) . ?
C40 C45 1.397(3) . ?
C40 N4 1.433(3) . ?
C41 C42 1.407(3) . ?
C41 C46 1.513(4) . ?
C42 H42 0.9500 . ?
C42 C43 1.378(4) . ?
C43 H43 0.9500 . ?
C43 C44 1.372(4) . ?
C44 H44 0.9500 . ?
C44 C45 1.401(4) . ?
C45 C49 1.515(4) . ?
C46 H46 1.0000 . ?
C46 C47 1.527(4) . ?
C46 C48 1.533(4) . ?
C47 H47a 0.9800 . ?
C47 H47b 0.9800 . ?
C47 H47c 0.9800 . ?
C48 H48a 0.9800 . ?
C48 H48b 0.9800 . ?
C48 H48c 0.9800 . ?
C49 H49 1.0000 . ?
C49 C50 1.529(4) . ?
C49 C51 1.538(4) . ?
C50 H50a 0.9800 . ?
C50 H50b 0.9800 . ?
C50 H50c 0.9800 . ?
C51 H51a 0.9800 . ?
C51 H51b 0.9800 . ?
C51 H51c 0.9800 . ?
C52 N5 1.393(3) . ?
C52 O3 1.264(3) . ?
C52 O4 1.259(3) . ?
C53 C54 1.394(3) . ?
C53 C58 1.403(3) . ?
C53 N5 1.446(3) . ?
C54 C55 1.393(3) . ?
C54 C59 1.513(4) . ?
C55 H55 0.9500 . ?
C55 C56 1.372(4) . ?
C56 H56 0.9500 . ?
C56 C57 1.382(4) . ?
C57 H57 0.9500 . ?
C57 C58 1.393(3) . ?
C58 C62 1.520(4) . ?
C59 H59 1.0000 . ?
C59 C60 1.526(4) . ?
C59 C61 1.534(4) . ?
C60 H60a 0.9800 . ?
C60 H60b 0.9800 . ?
C60 H60c 0.9800 . ?
C61 H61a 0.9800 . ?
C61 H61b 0.9800 . ?
C61 H61c 0.9800 . ?
C62 H62 1.0000 . ?
C62 C63 1.534(4) . ?
C62 C64 1.531(4) . ?
C63 H63a 0.9800 . ?
C63 H63b 0.9800 . ?
C63 H63c 0.9800 . ?
C64 H64a 0.9800 . ?
C64 H64b 0.9800 . ?
C64 H64c 0.9800 . ?
C65 H65 0.9500 . ?
C65 N5 1.396(3) . ?
C65 N6 1.262(3) . ?
C66 C67 1.407(4) . ?
C66 C71 1.399(4) . ?
C66 N6 1.432(3) . ?
C67 C68 1.390(4) . ?
C67 C72 1.516(4) . ?
C68 H68 0.9500 . ?
C68 C69 1.372(4) . ?
C69 H69 0.9500 . ?
C69 C70 1.381(4) . ?
C70 H70 0.9500 . ?
C70 C71 1.395(4) . ?
C71 C75 1.519(4) . ?
C72 H72 1.0000 . ?
C72 C73 1.532(4) . ?
C72 C74 1.529(4) . ?
C73 H73a 0.9800 . ?
C73 H73b 0.9800 . ?
C73 H73c 0.9800 . ?
C74 H74a 0.9800 . ?
C74 H74b 0.9800 . ?
C74 H74c 0.9800 . ?
C75 H75 1.0000 . ?
C75 C76 1.516(5) . ?
C75 C77 1.508(4) . ?
C76 H76a 0.9800 . ?
C76 H76b 0.9800 . ?
C76 H76c 0.9800 . ?
C77 H77a 0.9800 . ?
C77 H77b 0.9800 . ?
C77 H77c 0.9800 . ?
C78 N7 1.389(3) . ?
C78 O5 1.269(3) . ?
C78 O6 1.262(2) . ?
C79 C80 1.403(3) . ?
C79 C84 1.400(3) . ?
C79 N7 1.447(3) . ?
C80 C81 1.392(3) . ?
C80 C85 1.522(3) . ?
C81 H81 0.9500 . ?
C81 C82 1.378(4) . ?
C82 H82 0.9500 . ?
C82 C83 1.384(4) . ?
C83 H83 0.9500 . ?
C83 C84 1.392(3) . ?
C84 C88 1.516(3) . ?
C85 H85 1.0000 . ?
C85 C86 1.527(3) . ?
C85 C87 1.525(3) . ?
C86 H86a 0.9800 . ?
C86 H86b 0.9800 . ?
C86 H86c 0.9800 . ?
C87 H87a 0.9800 . ?
C87 H87b 0.9800 . ?
C87 H87c 0.9800 . ?
C88 H88 1.0000 . ?
C88 C89 1.521(4) . ?
C88 C90 1.521(3) . ?
C89 H89a 0.9800 . ?
C89 H89b 0.9800 . ?
C89 H89c 0.9800 . ?
C90 H90a 0.9800 . ?
C90 H90b 0.9800 . ?
C90 H90c 0.9800 . ?
C91 H91 0.9500 . ?
C91 N7 1.392(3) . ?
C91 N8 1.263(3) . ?
C92 C93 1.409(3) . ?
C92 C97 1.407(3) . ?
C92 N8 1.433(3) . ?
C93 C94 1.396(3) . ?
C93 C98 1.508(4) . ?
C94 H94 0.9500 . ?
C94 C95 1.378(4) . ?
C95 H95 0.9500 . ?
C95 C96 1.377(4) . ?
C96 H96 0.9500 . ?
C96 C97 1.396(3) . ?
C97 C101 1.521(4) . ?
C98 H98 1.0000 . ?
C98 C99 1.534(3) . ?
C98 C100 1.534(3) . ?
C99 H99a 0.9800 . ?
C99 H99b 0.9800 . ?
C99 H99c 0.9800 . ?
C100 H10a 0.9800 . ?
C100 H10b 0.9800 . ?
C100 H10c 0.9800 . ?
C101 H101 1.0000 . ?
C101 C102 1.525(4) . ?
C101 C103 1.525(4) . ?
C102 H10d 0.9800 . ?
C102 H10e 0.9800 . ?
C102 H10f 0.9800 . ?
C103 H10g 0.9800 . ?
C103 H10h 0.9800 . ?
C103 H10i 0.9800 . ?
C104 N9 1.387(3) . ?
C104 O7 1.255(3) . ?
C104 O8 1.274(3) . ?
C105 C106 1.405(3) . ?
C105 C110 1.395(3) . ?
C105 N9 1.452(3) . ?
C106 C107 1.386(3) . ?
C106 C111 1.520(3) . ?
C107 H107 0.9500 . ?
C107 C108 1.383(3) . ?
C108 H108 0.9500 . ?
C108 C109 1.385(4) . ?
C109 H109 0.9500 . ?
C109 C110 1.393(3) . ?
C110 C114 1.526(3) . ?
C111 H111 1.0000 . ?
C111 C112 1.532(3) . ?
C111 C113 1.530(3) . ?
C112 H11d 0.9800 . ?
C112 H11e 0.9800 . ?
C112 H11f 0.9800 . ?
C113 H11g 0.9800 . ?
C113 H11h 0.9800 . ?
C113 H11i 0.9800 . ?
C114 H114 1.0000 . ?
C114 C115 1.524(3) . ?
C114 C116 1.530(3) . ?
C115 H11j 0.9800 . ?
C115 H11k 0.9800 . ?
C115 H11l 0.9800 . ?
C116 H11m 0.9800 . ?
C116 H11n 0.9800 . ?
C116 H11o 0.9800 . ?
C117 H117 0.9500 . ?
C117 N9 1.394(3) . ?
C117 N10 1.267(3) . ?
C118 C119 1.409(3) . ?
C118 C123 1.405(3) . ?
C118 N10 1.429(3) . ?
C119 C120 1.389(4) . ?
C119 C124 1.510(4) . ?
C120 H120 0.9500 . ?
C120 C121 1.373(4) . ?
C121 H121 0.9500 . ?
C121 C122 1.377(4) . ?
C122 H122 0.9500 . ?
C122 C123 1.406(3) . ?
C123 C127 1.518(4) . ?
C124 H124 1.0000 . ?
C124 C125 1.533(4) . ?
C124 C126 1.537(3) . ?
C125 H12d 0.9800 . ?
C125 H12e 0.9800 . ?
C125 H12f 0.9800 . ?
C126 H12g 0.9800 . ?
C126 H12h 0.9800 . ?
C126 H12i 0.9800 . ?
C127 H127 1.0000 . ?
C127 C128 1.526(4) . ?
C127 C129 1.531(4) . ?
C128 H12j 0.9800 . ?
C128 H12k 0.9800 . ?
C128 H12l 0.9800 . ?
C129 H12m 0.9800 . ?
C129 H12n 0.9800 . ?
C129 H12o 0.9800 . ?
C144 H14a 0.9800 . ?
C144 H14b 0.9800 . ?
C144 H14c 0.9800 . ?
C144 C145 1.434(9) . ?
C145 H14d 0.9900 . ?
C145 H14e 0.9900 . ?
C145 C146 1.488(8) . ?
C146 H14f 0.9900 . ?
C146 H14g 0.9900 . ?
C146 C147 1.532(6) . ?
C147 H14h 0.9900 . ?
C147 H14i 0.9900 . ?
C147 C148 1.497(6) . ?
C148 H14j 0.9900 . ?
C148 H14k 0.9900 . ?
C148 C149 1.501(6) . ?
C149 H14l 0.9800 . ?
C149 H14m 0.9800 . ?
C149 H14n 0.9800 . ?
C150 H15a 0.9800 . ?
C150 H15b 0.9800 . ?
C150 H15c 0.9800 . ?
C150 C151 1.556(7) . ?
C151 H15d 0.9900 . ?
C151 H15e 0.9900 . ?
C151 C152 1.510(7) . ?
C152 H15f 0.9900 . ?
C152 H15g 0.9900 . ?
C152 C153 1.474(7) . ?
C153 H15h 0.9900 . ?
C153 H15i 0.9900 . ?
C153 C154 1.512(8) . ?
C154 H15j 0.9900 . ?
C154 H15k 0.9900 . ?
C154 C155 1.395(9) . ?
C155 H15l 0.9800 . ?
C155 H15m 0.9800 . ?
C155 H15n 0.9800 . ?
N1 Fe2 2.0691(17) . ?
N2 H2 0.8800 . ?
O1 Fe2 1.9964(15) . ?
O2 Fe1 2.0069(15) . ?
O3 Fe2 1.9916(15) . ?
O4 Fe1 2.0242(15) . ?
O5 Fe2 2.0055(15) . ?
O6 Fe1 2.0555(15) . ?
O7 Fe1 2.1708(16) . ?
O8 Fe1 2.0721(15) . ?

loop_
_smtbx_masks_void_nr
_smtbx_masks_void_average_x
_smtbx_masks_void_average_y
_smtbx_masks_void_average_z
_smtbx_masks_void_volume
_smtbx_masks_void_count_electrons
_smtbx_masks_void_content
1 0.000 0.000 0.500 1051.9 190.7 '4 C6H14'
2 0.500 0.500 0.000 1051.9 190.7 '4 C6H14'
3 0.170 0.591 0.519 61.2 0.0 '0 C6H14'
4 0.330 0.091 0.981 61.2 0.0 '0 C6H14'
5 0.670 0.909 0.019 61.2 0.0 '0 C6H14'
6 0.830 0.409 0.481 61.2 0.0 '0 C6H14'
